data_1520304
loop_
_publ_author_name
'Zeng, Chao'
'Yuan, Dan'
'Zhao, Bei'
'Yao, Yingming'

_publ_section_title
;
 Highly Enantioselective Epoxidation of \a,\b-Unsaturated Ketones
 Catalyzed by Rare-Earth Amides [(Me3Si)2N]3RE(\m-Cl)Li(THF)3 with
 Phenoxy-Functionalized Chiral Prolinols.
;
_journal_issue 9
_journal_name_full 'Organic letters'
_journal_page_first 2242
_journal_page_last 2245
_journal_paper_doi 10.1021/acs.orglett.5b00833
_journal_volume 17
_journal_year 2015
_chemical_absolute_configuration ad
_chemical_formula_moiety '(C64 H79 N2 O4 Yb), 0.333(C7 H8)'
_chemical_formula_sum 'C66.33 H81.67 N2 O4 Yb'
_chemical_formula_weight 1144.04
_chemical_name_systematic
; 
 ? 
;
_space_group_IT_number 19
_symmetry_cell_setting orthorhombic
_symmetry_space_group_name_Hall 'P 2ac 2ab'
_symmetry_space_group_name_H-M 'P 21 21 21'
_atom_sites_solution_hydrogens geom
_atom_sites_solution_primary direct
_atom_sites_solution_secondary difmap
_audit_creation_method SHELXL-97
_cell_angle_alpha 90.00
_cell_angle_beta 90.00
_cell_angle_gamma 90.00
_cell_formula_units_Z 12
_cell_length_a 15.5920(6)
_cell_length_b 20.5827(3)
_cell_length_c 60.0650(12)
_cell_measurement_reflns_used 15879
_cell_measurement_temperature 295(2)
_cell_measurement_theta_max 72.49
_cell_measurement_theta_min 3.10
_cell_volume 19276.4(9)
_computing_cell_refinement 'CrysAlis PRO'
_computing_data_collection 'CrysAlis PRO (Agilent, 2012)'
_computing_data_reduction 'CrysAlis PRO'
_computing_molecular_graphics 'SHELXTL (Sheldrick, 2008)'
_computing_publication_material SHELXTL
_computing_structure_refinement 'SHELXL97 (Sheldrick, 2008)'
_computing_structure_solution 'SHELXS97 (Sheldrick, 2008)'
_diffrn_ambient_temperature 295(2)
_diffrn_measured_fraction_theta_full 0.991
_diffrn_measured_fraction_theta_max 0.991
_diffrn_measurement_device_type 'Xcalibur, Atlas, Gemini'
_diffrn_measurement_method '\f and \w scans'
_diffrn_radiation_monochromator graphite
_diffrn_radiation_source 'fine-focus sealed tube'
_diffrn_radiation_type CuK\a
_diffrn_radiation_wavelength 1.54184
_diffrn_reflns_av_R_equivalents 0.1247
_diffrn_reflns_av_sigmaI/netI 0.1067
_diffrn_reflns_limit_h_max 19
_diffrn_reflns_limit_h_min -18
_diffrn_reflns_limit_k_max 25
_diffrn_reflns_limit_k_min -23
_diffrn_reflns_limit_l_max 74
_diffrn_reflns_limit_l_min -50
_diffrn_reflns_number 146419
_diffrn_reflns_theta_full 73.77
_diffrn_reflns_theta_max 73.77
_diffrn_reflns_theta_min 3.08
_exptl_absorpt_coefficient_mu 3.024
_exptl_absorpt_correction_T_max 0.7725
_exptl_absorpt_correction_T_min 0.5692
_exptl_absorpt_correction_type multi-scan
_exptl_absorpt_process_details
;
CrysAlisPro, Agilent Technologies, Version 1.171.36.32
;
_exptl_crystal_colour colourless
_exptl_crystal_density_diffrn 1.183
_exptl_crystal_density_method 'not measured'
_exptl_crystal_description prism
_exptl_crystal_F_000 7148
_exptl_crystal_size_max 0.21
_exptl_crystal_size_mid 0.12
_exptl_crystal_size_min 0.09
_platon_squeeze_details
;
;
_refine_diff_density_max 2.335
_refine_diff_density_min -1.111
_refine_diff_density_rms 0.101
_refine_ls_abs_structure_details 'Flack H D (1983), Acta Cryst. A39, 876-881'
_refine_ls_abs_structure_Flack -0.035(9)
_refine_ls_extinction_method none
_refine_ls_goodness_of_fit_ref 1.002
_refine_ls_hydrogen_treatment constr
_refine_ls_matrix_type full
_refine_ls_number_parameters 1969
_refine_ls_number_reflns 38442
_refine_ls_number_restraints 30
_refine_ls_restrained_S_all 1.002
_refine_ls_R_factor_all 0.0944
_refine_ls_R_factor_gt 0.0710
_refine_ls_shift/su_max 0.005
_refine_ls_shift/su_mean 0.000
_refine_ls_structure_factor_coef Fsqd
_refine_ls_weighting_details 'calc w=1/[\s^2^(Fo^2^)+(0.0755P)^2^] where P=(Fo^2^+2Fc^2^)/3'
_refine_ls_weighting_scheme calc
_refine_ls_wR_factor_gt 0.1658
_refine_ls_wR_factor_ref 0.1855
_reflns_number_gt 27397
_reflns_number_total 38442
_reflns_threshold_expression >2\s(I)
_cod_data_source_file ol5b00833_si_001.cif
_cod_data_source_block g
_cod_depositor_comments
;
The following automatic conversions were performed:

'_symmetry_cell_setting' value 'Orthorhombic' changed to
'orthorhombic' according to
/usr/data/users/saulius/crontab/automatic-downloads/current/ACS/lib/dictionaries/cif_core.dic
dictionary named 'cif_core.dic' version 2.4.2 from 2011-04-26.

Automatic conversion script
Id: cif_fix_values 3271 2015-04-21 07:52:19Z andrius 
;
_cod_database_code 1520304

loop_
_symmetry_equiv_pos_as_xyz
'x, y, z'
'-x+1/2, -y, z+1/2'
'x+1/2, -y+1/2, -z'
'-x, y+1/2, -z+1/2'

loop_
_atom_site_label
_atom_site_type_symbol
_atom_site_fract_x
_atom_site_fract_y
_atom_site_fract_z
_atom_site_U_iso_or_equiv
_atom_site_adp_type
_atom_site_occupancy
_atom_site_symmetry_multiplicity
_atom_site_calc_flag
_atom_site_refinement_flags
_atom_site_disorder_assembly
_atom_site_disorder_group
Yb1 Yb 0.12453(3) 0.621394(18) 0.246725(6) 0.04346(11) Uani 1 1 d . . .
O1 O 0.1691(4) 0.5290(2) 0.25360(10) 0.0526(15) Uani 1 1 d . . .
H1 H 0.2170 0.5465 0.2546 0.063 Uiso 1 1 d R . .
O2 O 0.0129(4) 0.5805(3) 0.23155(10) 0.0485(14) Uani 1 1 d . . .
O3 O 0.1882(4) 0.6629(3) 0.21988(8) 0.0422(12) Uani 1 1 d . . .
O4 O 0.0623(5) 0.6742(3) 0.27170(10) 0.0575(17) Uani 1 1 d . . .
N1 N 0.0278(5) 0.4517(3) 0.24774(12) 0.0460(16) Uani 1 1 d . . .
N2 N 0.2404(5) 0.6961(3) 0.26076(10) 0.0379(14) Uani 1 1 d . . .
C1 C 0.1861(7) 0.4625(4) 0.25381(14) 0.050(2) Uani 1 1 d . . .
C2 C 0.2630(6) 0.4483(4) 0.26921(16) 0.053(2) Uani 1 1 d . . .
C3 C 0.2546(10) 0.4343(8) 0.2912(2) 0.100(5) Uani 1 1 d . . .
H3 H 0.1996 0.4292 0.2969 0.120 Uiso 1 1 calc R . .
C4 C 0.3243(12) 0.4269(11) 0.3057(3) 0.136(8) Uani 1 1 d . . .
H4 H 0.3166 0.4167 0.3207 0.164 Uiso 1 1 calc R . .
C5 C 0.4050(12) 0.4359(8) 0.2966(3) 0.120(7) Uani 1 1 d . . .
H5 H 0.4531 0.4317 0.3057 0.144 Uiso 1 1 calc R . .
C6 C 0.4150(8) 0.4504(6) 0.2752(2) 0.074(3) Uani 1 1 d . . .
H6 H 0.4698 0.4564 0.2695 0.088 Uiso 1 1 calc R . .
C7 C 0.3436(7) 0.4565(5) 0.2612(2) 0.070(3) Uani 1 1 d . . .
H7 H 0.3516 0.4664 0.2462 0.084 Uiso 1 1 calc R . .
C8 C 0.2032(7) 0.4366(5) 0.22956(15) 0.053(2) Uani 1 1 d . . .
C9 C 0.1730(8) 0.4716(5) 0.21157(15) 0.062(3) Uani 1 1 d . . .
H9 H 0.1459 0.5113 0.2139 0.074 Uiso 1 1 calc R . .
C10 C 0.1827(9) 0.4482(5) 0.19049(16) 0.071(3) Uani 1 1 d . . .
H10 H 0.1630 0.4731 0.1786 0.086 Uiso 1 1 calc R . .
C11 C 0.2203(10) 0.3897(7) 0.18623(19) 0.088(4) Uani 1 1 d . . .
H11 H 0.2237 0.3733 0.1718 0.106 Uiso 1 1 calc R . .
C12 C 0.2529(11) 0.3560(6) 0.2040(2) 0.093(4) Uani 1 1 d . . .
H12 H 0.2818 0.3172 0.2015 0.111 Uiso 1 1 calc R . .
C13 C 0.2435(8) 0.3791(5) 0.22622(18) 0.069(3) Uani 1 1 d . . .
H13 H 0.2646 0.3552 0.2382 0.082 Uiso 1 1 calc R . .
C14 C 0.1029(7) 0.4319(4) 0.26296(14) 0.055(2) Uani 1 1 d . . .
H14 H 0.0923 0.4507 0.2777 0.065 Uiso 1 1 calc R . .
C15 C 0.0950(8) 0.3585(4) 0.26509(17) 0.068(3) Uani 1 1 d . . .
H15A H 0.1430 0.3374 0.2578 0.082 Uiso 1 1 calc R . .
H15B H 0.0952 0.3460 0.2807 0.082 Uiso 1 1 calc R . .
C16 C 0.0117(8) 0.3382(5) 0.2543(2) 0.073(3) Uani 1 1 d . . .
H16A H -0.0349 0.3381 0.2649 0.088 Uiso 1 1 calc R . .
H16B H 0.0165 0.2954 0.2476 0.088 Uiso 1 1 calc R . .
C17 C -0.0021(8) 0.3901(5) 0.23646(17) 0.067(3) Uani 1 1 d . . .
H17A H 0.0318 0.3810 0.2233 0.081 Uiso 1 1 calc R . .
H17B H -0.0621 0.3930 0.2323 0.081 Uiso 1 1 calc R . .
C18 C -0.0463(7) 0.4848(5) 0.25951(14) 0.058(2) Uani 1 1 d . . .
H18A H -0.0776 0.4534 0.2684 0.070 Uiso 1 1 calc R . .
H18B H -0.0246 0.5183 0.2694 0.070 Uiso 1 1 calc R . .
C19 C -0.1051(6) 0.5146(4) 0.24248(13) 0.0445(19) Uani 1 1 d . . .
C20 C -0.1885(6) 0.4981(4) 0.24093(15) 0.053(2) Uani 1 1 d . . .
H20 H -0.2099 0.4676 0.2509 0.063 Uiso 1 1 calc R . .
C21 C -0.2445(7) 0.5238(5) 0.22525(16) 0.057(2) Uani 1 1 d . . .
C22 C -0.2074(7) 0.5719(4) 0.21133(15) 0.054(2) Uani 1 1 d . . .
H22 H -0.2424 0.5905 0.2005 0.065 Uiso 1 1 calc R . .
C23 C -0.1248(7) 0.5931(4) 0.21256(12) 0.0460(18) Uani 1 1 d . . .
C24 C -0.0686(6) 0.5651(4) 0.22855(13) 0.0437(18) Uani 1 1 d . . .
C25 C -0.3398(8) 0.5056(6) 0.2237(2) 0.070(3) Uani 1 1 d . . .
C26 C -0.3541(9) 0.4347(6) 0.2283(3) 0.116(6) Uani 1 1 d . . .
H26A H -0.3218 0.4091 0.2180 0.139 Uiso 1 1 calc R . .
H26B H -0.4140 0.4248 0.2268 0.139 Uiso 1 1 calc R . .
H26C H -0.3358 0.4250 0.2432 0.139 Uiso 1 1 calc R . .
C27 C -0.3724(13) 0.5136(13) 0.2002(4) 0.224(16) Uani 1 1 d . . .
H27A H -0.3256 0.5089 0.1899 0.268 Uiso 1 1 calc R . .
H27B H -0.3974 0.5559 0.1985 0.268 Uiso 1 1 calc R . .
H27C H -0.4149 0.4810 0.1971 0.268 Uiso 1 1 calc R . .
C28 C -0.3903(11) 0.5426(10) 0.2386(4) 0.210(14) Uani 1 1 d . . .
H28A H -0.4405 0.5184 0.2426 0.251 Uiso 1 1 calc R . .
H28B H -0.4070 0.5826 0.2316 0.251 Uiso 1 1 calc R . .
H28C H -0.3575 0.5521 0.2517 0.251 Uiso 1 1 calc R . .
C29 C -0.0896(7) 0.6454(5) 0.19680(16) 0.057(2) Uani 1 1 d . . .
C30 C -0.1561(9) 0.6639(7) 0.1791(2) 0.095(4) Uani 1 1 d . . .
H30A H -0.2074 0.6791 0.1863 0.114 Uiso 1 1 calc R . .
H30B H -0.1693 0.6266 0.1701 0.114 Uiso 1 1 calc R . .
H30C H -0.1334 0.6977 0.1698 0.114 Uiso 1 1 calc R . .
C31 C -0.0614(8) 0.7050(4) 0.21031(18) 0.062(3) Uani 1 1 d . . .
H31A H -0.0431 0.7387 0.2003 0.074 Uiso 1 1 calc R . .
H31B H -0.0148 0.6933 0.2200 0.074 Uiso 1 1 calc R . .
H31C H -0.1087 0.7204 0.2191 0.074 Uiso 1 1 calc R . .
C32 C -0.0106(9) 0.6203(5) 0.18390(17) 0.077(4) Uani 1 1 d . . .
H32A H 0.0118 0.6544 0.1747 0.093 Uiso 1 1 calc R . .
H32B H -0.0271 0.5842 0.1747 0.093 Uiso 1 1 calc R . .
H32C H 0.0326 0.6065 0.1943 0.093 Uiso 1 1 calc R . .
C33 C 0.2651(5) 0.6964(4) 0.21896(12) 0.0387(17) Uani 1 1 d . . .
C34 C 0.3280(6) 0.6643(4) 0.20257(13) 0.045(2) Uani 1 1 d . . .
C35 C 0.3016(7) 0.6081(6) 0.19187(15) 0.062(3) Uani 1 1 d . . .
H35 H 0.2462 0.5925 0.1938 0.075 Uiso 1 1 calc R . .
C36 C 0.3600(9) 0.5749(5) 0.17802(15) 0.075(3) Uani 1 1 d . . .
H36 H 0.3429 0.5365 0.1712 0.090 Uiso 1 1 calc R . .
C37 C 0.4409(8) 0.5976(5) 0.17440(17) 0.071(3) Uani 1 1 d . . .
H37 H 0.4785 0.5754 0.1651 0.086 Uiso 1 1 calc R . .
C38 C 0.4658(8) 0.6541(6) 0.18484(17) 0.068(3) Uani 1 1 d . . .
H38 H 0.5204 0.6708 0.1824 0.081 Uiso 1 1 calc R . .
C39 C 0.4097(7) 0.6862(5) 0.19894(16) 0.057(2) Uani 1 1 d . . .
H39 H 0.4281 0.7237 0.2061 0.068 Uiso 1 1 calc R . .
C40 C 0.2489(6) 0.7669(4) 0.21135(11) 0.045(2) Uani 1 1 d . . .
C41 C 0.1757(7) 0.7800(5) 0.19878(16) 0.059(2) Uani 1 1 d . . .
H41 H 0.1387 0.7460 0.1953 0.071 Uiso 1 1 calc R . .
C42 C 0.1561(9) 0.8418(7) 0.1913(2) 0.087(4) Uani 1 1 d . . .
H42 H 0.1060 0.8495 0.1833 0.104 Uiso 1 1 calc R . .
C43 C 0.2120(8) 0.8919(5) 0.1958(2) 0.073(3) Uani 1 1 d . . .
H43 H 0.1995 0.9334 0.1907 0.087 Uiso 1 1 calc R . .
C44 C 0.2849(9) 0.8815(5) 0.20754(15) 0.071(3) Uani 1 1 d . . .
H44 H 0.3223 0.9156 0.2105 0.085 Uiso 1 1 calc R . .
C45 C 0.3031(7) 0.8190(4) 0.21519(14) 0.054(2) Uani 1 1 d . . .
H45 H 0.3534 0.8121 0.2232 0.065 Uiso 1 1 calc R . .
C46 C 0.3065(5) 0.6946(4) 0.24297(12) 0.0392(17) Uani 1 1 d . . .
H46 H 0.3454 0.7317 0.2448 0.047 Uiso 1 1 calc R . .
C47 C 0.3545(8) 0.6314(4) 0.24824(15) 0.061(3) Uani 1 1 d . . .
H47A H 0.4133 0.6333 0.2430 0.074 Uiso 1 1 calc R . .
H47B H 0.3263 0.5943 0.2415 0.074 Uiso 1 1 calc R . .
C48 C 0.3511(7) 0.6274(5) 0.27418(13) 0.058(2) Uani 1 1 d . . .
H48A H 0.3331 0.5844 0.2789 0.069 Uiso 1 1 calc R . .
H48B H 0.4069 0.6366 0.2806 0.069 Uiso 1 1 calc R . .
C49 C 0.2868(7) 0.6776(5) 0.28127(14) 0.056(2) Uani 1 1 d . . .
H49A H 0.2475 0.6597 0.2922 0.067 Uiso 1 1 calc R . .
H49B H 0.3154 0.7150 0.2877 0.067 Uiso 1 1 calc R . .
C50 C 0.1987(6) 0.7606(4) 0.26350(13) 0.0454(19) Uani 1 1 d . . .
H50A H 0.1661 0.7705 0.2502 0.054 Uiso 1 1 calc R . .
H50B H 0.2428 0.7935 0.2651 0.054 Uiso 1 1 calc R . .
C51 C 0.1400(6) 0.7638(4) 0.28327(12) 0.0431(18) Uani 1 1 d . . .
C52 C 0.1531(7) 0.8153(4) 0.29901(14) 0.051(2) Uani 1 1 d . . .
H52 H 0.1997 0.8430 0.2971 0.061 Uiso 1 1 calc R . .
C53 C 0.1000(7) 0.8251(4) 0.31661(13) 0.054(2) Uani 1 1 d . A .
C54 C 0.0318(7) 0.7826(5) 0.31897(15) 0.060(3) Uani 1 1 d . . .
H54 H -0.0050 0.7893 0.3309 0.072 Uiso 1 1 calc R . .
C55 C 0.0135(8) 0.7296(5) 0.30456(17) 0.063(3) Uani 1 1 d . . .
C56 C 0.0720(7) 0.7217(4) 0.28650(14) 0.053(2) Uani 1 1 d . . .
C57 C 0.1107(6) 0.8830(4) 0.33282(13) 0.063(3) Uani 1 1 d D . .
C58 C 0.1882(14) 0.9246(14) 0.3280(5) 0.090(7) Uani 0.34 1 d PD A 1
H58A H 0.1888 0.9363 0.3126 0.108 Uiso 0.34 1 calc PR A 1
H58B H 0.2394 0.9008 0.3316 0.108 Uiso 0.34 1 calc PR A 1
H58C H 0.1858 0.9633 0.3370 0.108 Uiso 0.34 1 calc PR A 1
C59 C 0.0305(13) 0.9230(14) 0.3325(5) 0.090(7) Uani 0.34 1 d PD A 1
H59A H -0.0125 0.9024 0.3415 0.108 Uiso 0.34 1 calc PR A 1
H59B H 0.0100 0.9269 0.3175 0.108 Uiso 0.34 1 calc PR A 1
H59C H 0.0426 0.9655 0.3384 0.108 Uiso 0.34 1 calc PR A 1
C60 C 0.122(2) 0.8512(12) 0.3555(3) 0.090(7) Uani 0.34 1 d PD A 1
H60A H 0.1385 0.8834 0.3662 0.108 Uiso 0.34 1 calc PR A 1
H60B H 0.1657 0.8184 0.3546 0.108 Uiso 0.34 1 calc PR A 1
H60C H 0.0689 0.8316 0.3600 0.108 Uiso 0.34 1 calc PR A 1
C58' C 0.2000(7) 0.8821(8) 0.3420(3) 0.084(3) Uani 0.66 1 d PD A 2
H58D H 0.2402 0.8779 0.3299 0.101 Uiso 0.66 1 calc PR A 2
H58E H 0.2063 0.8460 0.3519 0.101 Uiso 0.66 1 calc PR A 2
H58F H 0.2108 0.9218 0.3499 0.101 Uiso 0.66 1 calc PR A 2
C59' C 0.0962(11) 0.9463(6) 0.3201(2) 0.084(3) Uani 0.66 1 d PD A 2
H59D H 0.0445 0.9431 0.3115 0.101 Uiso 0.66 1 calc PR A 2
H59E H 0.1438 0.9540 0.3103 0.101 Uiso 0.66 1 calc PR A 2
H59F H 0.0913 0.9817 0.3304 0.101 Uiso 0.66 1 calc PR A 2
C60' C 0.0460(9) 0.8820(8) 0.3519(2) 0.084(3) Uani 0.66 1 d PD A 2
H60D H 0.0532 0.9202 0.3609 0.101 Uiso 0.66 1 calc PR A 2
H60E H 0.0552 0.8441 0.3609 0.101 Uiso 0.66 1 calc PR A 2
H60F H -0.0111 0.8812 0.3459 0.101 Uiso 0.66 1 calc PR A 2
C61 C -0.0585(9) 0.6840(7) 0.30772(19) 0.081(4) Uani 1 1 d . . .
C62 C -0.1164(10) 0.7023(7) 0.3282(2) 0.113(6) Uani 1 1 d . . .
H62A H -0.0870 0.6914 0.3418 0.135 Uiso 1 1 calc R . .
H62B H -0.1693 0.6785 0.3274 0.135 Uiso 1 1 calc R . .
H62C H -0.1283 0.7480 0.3280 0.135 Uiso 1 1 calc R . .
C63 C -0.1188(9) 0.6847(7) 0.2871(2) 0.102(5) Uani 1 1 d . . .
H63A H -0.1467 0.7262 0.2861 0.122 Uiso 1 1 calc R . .
H63B H -0.1611 0.6512 0.2886 0.122 Uiso 1 1 calc R . .
H63C H -0.0857 0.6773 0.2739 0.122 Uiso 1 1 calc R . .
C64 C -0.0262(11) 0.6144(6) 0.3116(2) 0.100(5) Uani 1 1 d . . .
H64A H 0.0131 0.6027 0.3000 0.120 Uiso 1 1 calc R . .
H64B H -0.0740 0.5850 0.3115 0.120 Uiso 1 1 calc R . .
H64C H 0.0023 0.6120 0.3257 0.120 Uiso 1 1 calc R . .
Yb2 Yb 0.36862(3) 0.333657(16) 0.086773(6) 0.04122(10) Uani 1 1 d . . .
O5 O 0.3001(4) 0.2938(3) 0.06015(8) 0.0453(14) Uani 1 1 d . . .
O6 O 0.4356(4) 0.2859(3) 0.11206(9) 0.0501(15) Uani 1 1 d . . .
O7 O 0.3254(4) 0.4254(2) 0.09417(8) 0.0416(13) Uani 1 1 d . . .
H7A H 0.2773 0.4089 0.0976 0.050 Uiso 1 1 d R . .
O8 O 0.4832(4) 0.3704(3) 0.07064(9) 0.0474(14) Uani 1 1 d . . .
N3 N 0.2611(5) 0.2532(3) 0.10103(9) 0.0375(14) Uani 1 1 d . . .
N4 N 0.4665(5) 0.5009(3) 0.08614(11) 0.0440(16) Uani 1 1 d . . .
C65 C 0.2283(6) 0.2550(4) 0.05961(12) 0.0415(18) Uani 1 1 d . . .
C66 C 0.1573(7) 0.2834(5) 0.04458(14) 0.054(2) Uani 1 1 d . . .
C67 C 0.1755(9) 0.3407(5) 0.03361(16) 0.070(3) Uani 1 1 d . . .
H67 H 0.2294 0.3597 0.0350 0.084 Uiso 1 1 calc R . .
C68 C 0.1143(12) 0.3694(6) 0.02079(19) 0.099(5) Uani 1 1 d . . .
H68 H 0.1268 0.4086 0.0138 0.119 Uiso 1 1 calc R . .
C69 C 0.0376(11) 0.3432(7) 0.01802(18) 0.094(5) Uani 1 1 d . . .
H69 H -0.0029 0.3639 0.0092 0.112 Uiso 1 1 calc R . .
C70 C 0.0178(9) 0.2853(7) 0.02823(19) 0.086(4) Uani 1 1 d . . .
H70 H -0.0358 0.2665 0.0262 0.103 Uiso 1 1 calc R . .
C71 C 0.0786(7) 0.2556(6) 0.04148(16) 0.064(3) Uani 1 1 d . . .
H71 H 0.0659 0.2163 0.0484 0.077 Uiso 1 1 calc R . .
C72 C 0.2516(6) 0.1874(4) 0.05027(12) 0.0433(19) Uani 1 1 d . . .
C73 C 0.3230(7) 0.1824(5) 0.03649(14) 0.058(2) Uani 1 1 d . . .
H73 H 0.3565 0.2191 0.0339 0.070 Uiso 1 1 calc R . .
C74 C 0.3455(8) 0.1240(6) 0.02655(18) 0.076(3) Uani 1 1 d . . .
H74 H 0.3946 0.1214 0.0178 0.092 Uiso 1 1 calc R . .
C75 C 0.2943(9) 0.0692(5) 0.02964(18) 0.074(3) Uani 1 1 d . . .
H75 H 0.3068 0.0305 0.0223 0.089 Uiso 1 1 calc R . .
C76 C 0.2260(9) 0.0733(4) 0.04350(17) 0.067(3) Uani 1 1 d . . .
H76 H 0.1937 0.0364 0.0465 0.081 Uiso 1 1 calc R . .
C77 C 0.2034(8) 0.1321(5) 0.05334(16) 0.060(2) Uani 1 1 d . . .
H77 H 0.1546 0.1340 0.0622 0.072 Uiso 1 1 calc R . .
C78 C 0.1920(6) 0.2517(4) 0.08438(12) 0.0425(17) Uani 1 1 d . . .
H78 H 0.1581 0.2121 0.0863 0.051 Uiso 1 1 calc R . .
C79 C 0.1367(8) 0.3116(4) 0.09044(13) 0.057(2) Uani 1 1 d . . .
H79A H 0.1575 0.3505 0.0831 0.068 Uiso 1 1 calc R . .
H79B H 0.0771 0.3048 0.0865 0.068 Uiso 1 1 calc R . .
C80 C 0.1478(7) 0.3165(5) 0.11592(14) 0.061(3) Uani 1 1 d . . .
H80A H 0.1663 0.3598 0.1201 0.073 Uiso 1 1 calc R . .
H80B H 0.0942 0.3071 0.1234 0.073 Uiso 1 1 calc R . .
C81 C 0.2147(7) 0.2673(4) 0.12204(13) 0.053(2) Uani 1 1 d . . .
H81A H 0.2536 0.2847 0.1332 0.063 Uiso 1 1 calc R . .
H81B H 0.1883 0.2282 0.1279 0.063 Uiso 1 1 calc R . .
C82 C 0.3100(6) 0.1911(4) 0.10226(12) 0.045(2) Uani 1 1 d . . .
H82A H 0.3457 0.1868 0.0891 0.054 Uiso 1 1 calc R . .
H82B H 0.2701 0.1549 0.1025 0.054 Uiso 1 1 calc R . .
C83 C 0.3653(6) 0.1885(3) 0.12260(11) 0.0418(18) Uani 1 1 d . . .
C84 C 0.3580(7) 0.1367(3) 0.13783(12) 0.049(2) Uani 1 1 d . . .
H84 H 0.3170 0.1049 0.1350 0.059 Uiso 1 1 calc R . .
C85 C 0.4072(6) 0.1304(4) 0.15644(12) 0.046(2) Uani 1 1 d . . .
C86 C 0.4689(8) 0.1792(5) 0.16017(16) 0.062(3) Uani 1 1 d . . .
H86 H 0.5035 0.1763 0.1727 0.074 Uiso 1 1 calc R . .
C87 C 0.4803(8) 0.2316(5) 0.14577(16) 0.060(3) Uani 1 1 d . . .
C88 C 0.4293(7) 0.2359(4) 0.12679(15) 0.051(2) Uani 1 1 d . . .
C89 C 0.3922(7) 0.0742(4) 0.17299(14) 0.056(2) Uani 1 1 d . . .
C90 C 0.4519(9) 0.0764(6) 0.19249(18) 0.080(4) Uani 1 1 d . . .
H90A H 0.4444 0.0380 0.2014 0.096 Uiso 1 1 calc R . .
H90B H 0.4397 0.1141 0.2014 0.096 Uiso 1 1 calc R . .
H90C H 0.5101 0.0784 0.1873 0.096 Uiso 1 1 calc R . .
C91 C 0.3019(9) 0.0790(6) 0.1820(2) 0.082(4) Uani 1 1 d . . .
H91A H 0.2645 0.0520 0.1733 0.098 Uiso 1 1 calc R . .
H91B H 0.2827 0.1233 0.1812 0.098 Uiso 1 1 calc R . .
H91C H 0.3010 0.0648 0.1972 0.098 Uiso 1 1 calc R . .
C92 C 0.4010(10) 0.0107(4) 0.16104(16) 0.079(4) Uani 1 1 d . . .
H92A H 0.4595 0.0050 0.1565 0.095 Uiso 1 1 calc R . .
H92B H 0.3644 0.0106 0.1482 0.095 Uiso 1 1 calc R . .
H92C H 0.3848 -0.0240 0.1708 0.095 Uiso 1 1 calc R . .
C93 C 0.5454(10) 0.2861(6) 0.1515(2) 0.092(5) Uani 1 1 d . . .
C94 C 0.6063(9) 0.2950(7) 0.1324(2) 0.108(6) Uani 1 1 d . . .
H94A H 0.6412 0.3327 0.1350 0.129 Uiso 1 1 calc R . .
H94B H 0.5743 0.3006 0.1189 0.129 Uiso 1 1 calc R . .
H94C H 0.6423 0.2573 0.1311 0.129 Uiso 1 1 calc R . .
C95 C 0.4981(11) 0.3502(6) 0.1551(2) 0.108(6) Uani 1 1 d . . .
H95A H 0.5383 0.3855 0.1544 0.130 Uiso 1 1 calc R . .
H95B H 0.4707 0.3498 0.1694 0.130 Uiso 1 1 calc R . .
H95C H 0.4556 0.3556 0.1437 0.130 Uiso 1 1 calc R . .
C96 C 0.5986(11) 0.2701(7) 0.1719(2) 0.129(8) Uani 1 1 d . . .
H96A H 0.6367 0.2348 0.1686 0.155 Uiso 1 1 calc R . .
H96B H 0.5613 0.2579 0.1839 0.155 Uiso 1 1 calc R . .
H96C H 0.6315 0.3075 0.1762 0.155 Uiso 1 1 calc R . .
C97 C 0.3088(6) 0.4928(3) 0.09228(12) 0.0401(18) Uani 1 1 d . . .
C98 C 0.2309(6) 0.5106(3) 0.10695(13) 0.0421(19) Uani 1 1 d . . .
C99 C 0.1495(6) 0.4882(5) 0.10079(14) 0.052(2) Uani 1 1 d . . .
H99 H 0.1432 0.4644 0.0877 0.063 Uiso 1 1 calc R . .
C100 C 0.0797(7) 0.5005(5) 0.11356(17) 0.063(3) Uani 1 1 d . . .
H100 H 0.0267 0.4835 0.1095 0.075 Uiso 1 1 calc R . .
C101 C 0.0862(9) 0.5377(6) 0.1324(2) 0.080(4) Uani 1 1 d . . .
H101 H 0.0373 0.5485 0.1405 0.096 Uiso 1 1 calc R . .
C102 C 0.1640(9) 0.5586(6) 0.13909(18) 0.076(3) Uani 1 1 d . . .
H102 H 0.1691 0.5815 0.1524 0.091 Uiso 1 1 calc R . .
C103 C 0.2357(8) 0.5464(4) 0.12652(14) 0.059(3) Uani 1 1 d . . .
H103 H 0.2885 0.5625 0.1312 0.071 Uiso 1 1 calc R . .
C104 C 0.2911(6) 0.5111(4) 0.06771(14) 0.047(2) Uani 1 1 d . . .
C105 C 0.3260(8) 0.4738(4) 0.05055(13) 0.057(3) Uani 1 1 d . . .
H105 H 0.3575 0.4367 0.0538 0.068 Uiso 1 1 calc R . .
C106 C 0.3132(8) 0.4927(5) 0.02836(16) 0.062(3) Uani 1 1 d . . .
H106 H 0.3358 0.4672 0.0170 0.075 Uiso 1 1 calc R . .
C107 C 0.2685(8) 0.5476(6) 0.02298(16) 0.073(3) Uani 1 1 d . . .
H107 H 0.2618 0.5599 0.0082 0.087 Uiso 1 1 calc R . .
C108 C 0.2318(8) 0.5860(5) 0.04055(16) 0.064(3) Uani 1 1 d . . .
H108 H 0.1997 0.6229 0.0373 0.077 Uiso 1 1 calc R . .
C109 C 0.2453(7) 0.5670(4) 0.06252(15) 0.055(2) Uani 1 1 d . . .
H109 H 0.2231 0.5923 0.0740 0.066 Uiso 1 1 calc R . .
C110 C 0.3935(6) 0.5249(3) 0.10049(12) 0.0419(18) Uani 1 1 d . . .
H110 H 0.4040 0.5108 0.1158 0.050 Uiso 1 1 calc R . .
C111 C 0.4008(7) 0.5998(4) 0.09972(13) 0.051(2) Uani 1 1 d . . .
H11A H 0.3544 0.6181 0.0910 0.061 Uiso 1 1 calc R . .
H11B H 0.3980 0.6177 0.1146 0.061 Uiso 1 1 calc R . .
C112 C 0.4859(7) 0.6153(4) 0.08917(17) 0.062(3) Uani 1 1 d . . .
H11C H 0.5312 0.6165 0.1002 0.074 Uiso 1 1 calc R . .
H11D H 0.4839 0.6566 0.0814 0.074 Uiso 1 1 calc R . .
C113 C 0.4990(7) 0.5599(4) 0.07307(15) 0.054(2) Uani 1 1 d . . .
H11E H 0.5590 0.5551 0.0692 0.065 Uiso 1 1 calc R . .
H11F H 0.4659 0.5663 0.0596 0.065 Uiso 1 1 calc R . .
C114 C 0.5381(6) 0.4676(5) 0.09877(14) 0.052(2) Uani 1 1 d . . .
H11G H 0.5141 0.4351 0.1087 0.062 Uiso 1 1 calc R . .
H11H H 0.5685 0.4993 0.1078 0.062 Uiso 1 1 calc R . .
C115 C 0.6019(5) 0.4345(3) 0.08228(10) 0.0346(16) Uani 1 1 d . . .
C116 C 0.6844(6) 0.4527(5) 0.08146(16) 0.053(2) Uani 1 1 d . . .
H116 H 0.7045 0.4840 0.0913 0.064 Uiso 1 1 calc R . .
C117 C 0.7397(7) 0.4258(5) 0.06623(17) 0.062(3) Uani 1 1 d . . .
C118 C 0.7022(7) 0.3788(5) 0.05175(17) 0.064(3) Uani 1 1 d . . .
H118 H 0.7369 0.3612 0.0407 0.076 Uiso 1 1 calc R . .
C119 C 0.6204(8) 0.3577(4) 0.05287(14) 0.054(2) Uani 1 1 d . . .
C120 C 0.5630(6) 0.3848(4) 0.06826(13) 0.0446(19) Uani 1 1 d . . .
C121 C 0.8320(8) 0.4465(8) 0.0635(2) 0.089(4) Uani 1 1 d U . .
C122 C 0.8552(11) 0.4966(9) 0.0797(3) 0.151(5) Uani 1 1 d U . .
H12A H 0.9141 0.5088 0.0777 0.181 Uiso 1 1 calc R . .
H12B H 0.8475 0.4799 0.0945 0.181 Uiso 1 1 calc R . .
H12C H 0.8192 0.5340 0.0777 0.181 Uiso 1 1 calc R . .
C123 C 0.8892(12) 0.3872(9) 0.0715(3) 0.151(5) Uani 1 1 d U . .
H12D H 0.8861 0.3528 0.0608 0.181 Uiso 1 1 calc R . .
H12E H 0.8683 0.3718 0.0856 0.181 Uiso 1 1 calc R . .
H12F H 0.9476 0.4011 0.0731 0.181 Uiso 1 1 calc R . .
C124 C 0.8589(12) 0.4601(14) 0.0414(3) 0.219(15) Uani 1 1 d . . .
H12G H 0.8940 0.4251 0.0361 0.262 Uiso 1 1 calc R . .
H12H H 0.8913 0.4997 0.0413 0.262 Uiso 1 1 calc R . .
H12I H 0.8096 0.4646 0.0320 0.262 Uiso 1 1 calc R . .
C125 C 0.5859(8) 0.3050(5) 0.0365(2) 0.070(3) Uani 1 1 d . . .
C126 C 0.5628(10) 0.2442(6) 0.0497(2) 0.095(4) Uani 1 1 d . . .
H12J H 0.5076 0.2498 0.0565 0.114 Uiso 1 1 calc R . .
H12K H 0.6052 0.2371 0.0611 0.114 Uiso 1 1 calc R . .
H12L H 0.5613 0.2074 0.0399 0.114 Uiso 1 1 calc R . .
C127 C 0.6563(10) 0.2831(7) 0.0201(2) 0.103(5) Uani 1 1 d . . .
H12M H 0.7057 0.2689 0.0284 0.123 Uiso 1 1 calc R . .
H12N H 0.6720 0.3188 0.0107 0.123 Uiso 1 1 calc R . .
H12O H 0.6352 0.2480 0.0112 0.123 Uiso 1 1 calc R . .
C128 C 0.5100(8) 0.3300(6) 0.02293(16) 0.074(3) Uani 1 1 d . . .
H12P H 0.4992 0.3009 0.0108 0.089 Uiso 1 1 calc R . .
H12Q H 0.5230 0.3724 0.0172 0.089 Uiso 1 1 calc R . .
H12R H 0.4602 0.3323 0.0323 0.089 Uiso 1 1 calc R . .
Yb3 Yb 0.61499(3) 0.848395(18) 0.083199(6) 0.04163(10) Uani 1 1 d . . .
O9 O 0.6878(4) 0.8138(3) 0.10936(9) 0.0497(15) Uani 1 1 d . . .
O10 O 0.5410(4) 0.7863(3) 0.06312(9) 0.0479(14) Uani 1 1 d . . .
O11 O 0.5078(4) 0.8897(3) 0.10033(9) 0.0480(14) Uani 1 1 d . . .
O12 O 0.6531(4) 0.9405(2) 0.07180(8) 0.0465(15) Uani 1 1 d . . .
H12S H 0.6692 0.9557 0.0839 0.056 Uiso 1 1 d R . .
N5 N 0.7290(5) 0.7695(3) 0.06910(10) 0.0418(16) Uani 1 1 d . . .
N6 N 0.5226(5) 1.0161(3) 0.08480(11) 0.0493(17) Uani 1 1 d . . .
C129 C 0.7596(6) 0.7745(4) 0.11022(12) 0.0395(17) Uani 1 1 d . . .
C130 C 0.7367(7) 0.7053(4) 0.11913(13) 0.050(2) Uani 1 1 d . . .
C131 C 0.6626(8) 0.6993(5) 0.13103(15) 0.063(3) Uani 1 1 d . . .
H131 H 0.6278 0.7355 0.1331 0.076 Uiso 1 1 calc R . .
C132 C 0.6381(9) 0.6405(6) 0.14008(17) 0.081(4) Uani 1 1 d . . .
H132 H 0.5867 0.6367 0.1478 0.097 Uiso 1 1 calc R . .
C133 C 0.6909(11) 0.5879(6) 0.13751(18) 0.092(5) Uani 1 1 d . . .
H133 H 0.6762 0.5481 0.1438 0.110 Uiso 1 1 calc R . .
C134 C 0.7650(9) 0.5944(5) 0.12573(17) 0.071(3) Uani 1 1 d . . .
H134 H 0.7998 0.5581 0.1237 0.085 Uiso 1 1 calc R . .
C135 C 0.7898(8) 0.6525(5) 0.11678(15) 0.063(3) Uani 1 1 d . . .
H135 H 0.8416 0.6562 0.1092 0.076 Uiso 1 1 calc R . .
C136 C 0.8270(7) 0.8023(6) 0.12682(16) 0.059(3) Uani 1 1 d . . .
C137 C 0.8017(11) 0.8465(10) 0.1414(2) 0.130(8) Uani 1 1 d . . .
H137 H 0.7446 0.8596 0.1411 0.155 Uiso 1 1 calc R . .
C138 C 0.8544(10) 0.8741(9) 0.1571(2) 0.116(4) Uani 1 1 d . . .
H138 H 0.8361 0.9073 0.1664 0.139 Uiso 1 1 calc R . .
C139 C 0.9402(10) 0.8481(9) 0.1580(2) 0.116(6) Uani 1 1 d U . .
H139 H 0.9778 0.8631 0.1689 0.139 Uiso 1 1 calc R . .
C140 C 0.9661(10) 0.8037(10) 0.1439(3) 0.116(4) Uani 1 1 d U . .
H140 H 1.0219 0.7878 0.1444 0.139 Uiso 1 1 calc R . .
C141 C 0.9097(7) 0.7815(5) 0.12841(19) 0.065(3) Uani 1 1 d . . .
H141 H 0.9286 0.7503 0.1183 0.078 Uiso 1 1 calc R . .
C142 C 0.7993(6) 0.7723(4) 0.08596(13) 0.0445(18) Uani 1 1 d . . .
H142 H 0.8355 0.7336 0.0845 0.053 Uiso 1 1 calc R . .
C143 C 0.8504(7) 0.8323(5) 0.07907(13) 0.059(2) Uani 1 1 d . . .
H14A H 0.9104 0.8277 0.0831 0.071 Uiso 1 1 calc R . .
H14B H 0.8277 0.8711 0.0861 0.071 Uiso 1 1 calc R . .
C144 C 0.8396(7) 0.8356(5) 0.05346(14) 0.057(2) Uani 1 1 d . . .
H14C H 0.8162 0.8772 0.0490 0.069 Uiso 1 1 calc R . .
H14D H 0.8942 0.8292 0.0460 0.069 Uiso 1 1 calc R . .
C145 C 0.7779(7) 0.7809(4) 0.04788(15) 0.055(2) Uani 1 1 d . . .
H14E H 0.7395 0.7936 0.0359 0.066 Uiso 1 1 calc R . .
H14F H 0.8088 0.7421 0.0434 0.066 Uiso 1 1 calc R . .
C146 C 0.6853(7) 0.7063(4) 0.06825(14) 0.049(2) Uani 1 1 d . . .
H14G H 0.6553 0.6997 0.0822 0.058 Uiso 1 1 calc R . .
H14H H 0.7283 0.6725 0.0669 0.058 Uiso 1 1 calc R . .
C147 C 0.6222(6) 0.6989(3) 0.04950(11) 0.0402(16) Uani 1 1 d . . .
C148 C 0.6330(8) 0.6477(4) 0.03375(12) 0.055(2) Uani 1 1 d . . .
H148 H 0.6820 0.6221 0.0344 0.066 Uiso 1 1 calc R . .
C149 C 0.5732(7) 0.6356(4) 0.01775(14) 0.049(2) Uani 1 1 d . . .
C150 C 0.4996(7) 0.6741(4) 0.01748(15) 0.053(2) Uani 1 1 d . . .
H150 H 0.4587 0.6659 0.0066 0.064 Uiso 1 1 calc R . .
C151 C 0.4836(7) 0.7240(4) 0.03256(13) 0.045(2) Uani 1 1 d . . .
C152 C 0.5471(6) 0.7371(4) 0.04812(13) 0.0417(18) Uani 1 1 d . . .
C153 C 0.5912(8) 0.5798(5) 0.00093(16) 0.064(3) Uani 1 1 d . . .
C154 C 0.5983(12) 0.5161(5) 0.01334(19) 0.099(5) Uani 1 1 d . . .
H15C H 0.5462 0.5083 0.0214 0.119 Uiso 1 1 calc R . .
H15D H 0.6456 0.5181 0.0236 0.119 Uiso 1 1 calc R . .
H15E H 0.6075 0.4814 0.0029 0.119 Uiso 1 1 calc R . .
C155 C 0.6737(9) 0.5934(6) -0.0113(2) 0.084(4) Uani 1 1 d . . .
H15F H 0.6818 0.5615 -0.0228 0.101 Uiso 1 1 calc R . .
H15G H 0.7209 0.5916 -0.0010 0.101 Uiso 1 1 calc R . .
H15H H 0.6711 0.6359 -0.0179 0.101 Uiso 1 1 calc R . .
C156 C 0.5179(11) 0.5709(8) -0.0151(3) 0.123(7) Uani 1 1 d . . .
H15I H 0.4664 0.5617 -0.0069 0.147 Uiso 1 1 calc R . .
H15J H 0.5304 0.5355 -0.0250 0.147 Uiso 1 1 calc R . .
H15K H 0.5103 0.6100 -0.0236 0.147 Uiso 1 1 calc R . .
C157 C 0.3987(7) 0.7607(4) 0.03281(14) 0.052(2) Uani 1 1 d . . .
C158 C 0.3541(8) 0.7450(6) 0.05472(17) 0.075(3) Uani 1 1 d . . .
H15L H 0.3417 0.6993 0.0553 0.090 Uiso 1 1 calc R . .
H15M H 0.3015 0.7691 0.0557 0.090 Uiso 1 1 calc R . .
H15N H 0.3908 0.7566 0.0669 0.090 Uiso 1 1 calc R . .
C159 C 0.3364(8) 0.7371(5) 0.01427(16) 0.070(3) Uani 1 1 d . . .
H15O H 0.3640 0.7406 0.0000 0.084 Uiso 1 1 calc R . .
H15P H 0.2856 0.7635 0.0144 0.084 Uiso 1 1 calc R . .
H15Q H 0.3210 0.6926 0.0170 0.084 Uiso 1 1 calc R . .
C160 C 0.4088(8) 0.8343(5) 0.0303(2) 0.075(3) Uani 1 1 d . . .
H16C H 0.3994 0.8548 0.0445 0.090 Uiso 1 1 calc R . .
H16D H 0.3677 0.8502 0.0197 0.090 Uiso 1 1 calc R . .
H16E H 0.4657 0.8440 0.0252 0.090 Uiso 1 1 calc R . .
C161 C 0.6437(7) 0.9950(4) 0.05762(13) 0.048(2) Uani 1 1 d . . .
C162 C 0.6014(7) 0.9691(5) 0.03594(14) 0.056(2) Uani 1 1 d . . .
C163 C 0.6261(8) 0.9122(5) 0.02722(15) 0.064(3) Uani 1 1 d . . .
H163 H 0.6642 0.8863 0.0352 0.077 Uiso 1 1 calc R . .
C164 C 0.5970(9) 0.8911(6) 0.00694(18) 0.081(4) Uani 1 1 d . . .
H164 H 0.6155 0.8513 0.0014 0.097 Uiso 1 1 calc R . .
C165 C 0.5395(9) 0.9291(7) -0.00548(18) 0.086(4) Uani 1 1 d . . .
H165 H 0.5203 0.9155 -0.0194 0.103 Uiso 1 1 calc R . .
C166 C 0.5126(9) 0.9863(6) 0.00344(19) 0.081(4) Uani 1 1 d . . .
H166 H 0.4726 1.0114 -0.0042 0.097 Uiso 1 1 calc R . .
C167 C 0.5438(8) 1.0073(6) 0.02349(17) 0.071(3) Uani 1 1 d . . .
H167 H 0.5268 1.0476 0.0290 0.085 Uiso 1 1 calc R . .
C168 C 0.7291(7) 1.0250(4) 0.05141(17) 0.056(2) Uani 1 1 d . . .
C169 C 0.7342(8) 1.0735(5) 0.03468(18) 0.071(3) Uani 1 1 d . . .
H169 H 0.6840 1.0870 0.0277 0.085 Uiso 1 1 calc R . .
C170 C 0.8106(11) 1.1012(7) 0.0284(2) 0.095(5) Uani 1 1 d . . .
H170 H 0.8126 1.1316 0.0170 0.113 Uiso 1 1 calc R . .
C171 C 0.8829(13) 1.0831(6) 0.0392(2) 0.101(5) Uani 1 1 d . . .
H171 H 0.9344 1.1033 0.0356 0.122 Uiso 1 1 calc R . .
C172 C 0.8825(10) 1.0359(7) 0.0552(3) 0.098(4) Uani 1 1 d . . .
H172 H 0.9334 1.0225 0.0618 0.117 Uiso 1 1 calc R . .
C173 C 0.8039(7) 1.0083(5) 0.0615(2) 0.067(3) Uani 1 1 d . . .
H173 H 0.8030 0.9775 0.0728 0.081 Uiso 1 1 calc R . .
C174 C 0.5897(6) 1.0470(4) 0.07046(14) 0.051(2) Uani 1 1 d . . .
H174 H 0.5620 1.0760 0.0597 0.061 Uiso 1 1 calc R . .
C175 C 0.6393(8) 1.0867(5) 0.0868(2) 0.077(3) Uani 1 1 d . . .
H17C H 0.6709 1.1209 0.0794 0.093 Uiso 1 1 calc R . .
H17D H 0.6791 1.0598 0.0951 0.093 Uiso 1 1 calc R . .
C176 C 0.5705(9) 1.1149(6) 0.1021(2) 0.092(4) Uani 1 1 d . . .
H17E H 0.5932 1.1218 0.1169 0.110 Uiso 1 1 calc R . .
H17F H 0.5498 1.1560 0.0963 0.110 Uiso 1 1 calc R . .
C177 C 0.5006(9) 1.0663(5) 0.1025(2) 0.079(4) Uani 1 1 d . . .
H17G H 0.4460 1.0867 0.0992 0.095 Uiso 1 1 calc R . .
H17H H 0.4970 1.0459 0.1171 0.095 Uiso 1 1 calc R . .
C178 C 0.4450(7) 0.9876(5) 0.07401(16) 0.060(2) Uani 1 1 d . . .
H17I H 0.4632 0.9562 0.0629 0.072 Uiso 1 1 calc R . .
H17J H 0.4140 1.0218 0.0664 0.072 Uiso 1 1 calc R . .
C179 C 0.3858(8) 0.9548(4) 0.0901(2) 0.081(4) Uani 1 1 d . . .
C180 C 0.3038(7) 0.9734(4) 0.09386(17) 0.057(2) Uani 1 1 d . . .
H180 H 0.2821 1.0083 0.0858 0.068 Uiso 1 1 calc R . .
C181 C 0.2514(7) 0.9439(5) 0.10878(17) 0.060(2) Uani 1 1 d . B .
C182 C 0.2875(6) 0.8940(4) 0.12178(14) 0.048(2) Uani 1 1 d . . .
H182 H 0.2533 0.8738 0.1324 0.058 Uiso 1 1 calc R . .
C183 C 0.3735(7) 0.8732(4) 0.11945(11) 0.0445(18) Uani 1 1 d . . .
C184 C 0.4263(6) 0.9039(4) 0.10381(12) 0.0438(19) Uani 1 1 d . . .
C185 C 0.1558(6) 0.9641(4) 0.11234(15) 0.061(3) Uani 1 1 d D . .
C186 C 0.1302(16) 1.0241(7) 0.0992(3) 0.103(5) Uani 0.59 1 d PD B 1
H18C H 0.1552 1.0619 0.1059 0.123 Uiso 0.59 1 calc PR B 1
H18D H 0.0688 1.0282 0.0991 0.123 Uiso 0.59 1 calc PR B 1
H18E H 0.1503 1.0201 0.0841 0.123 Uiso 0.59 1 calc PR B 1
C187 C 0.1386(15) 0.9783(10) 0.13691(19) 0.103(5) Uani 0.59 1 d PD B 1
H18F H 0.0778 0.9794 0.1395 0.123 Uiso 0.59 1 calc PR B 1
H18G H 0.1631 1.0196 0.1408 0.123 Uiso 0.59 1 calc PR B 1
H18H H 0.1640 0.9449 0.1459 0.123 Uiso 0.59 1 calc PR B 1
C188 C 0.0988(12) 0.9079(7) 0.1054(4) 0.103(5) Uani 0.59 1 d PD B 1
H18I H 0.1273 0.8676 0.1085 0.123 Uiso 0.59 1 calc PR B 1
H18J H 0.0870 0.9109 0.0897 0.123 Uiso 0.59 1 calc PR B 1
H18K H 0.0458 0.9097 0.1135 0.123 Uiso 0.59 1 calc PR B 1
C286 C 0.149(2) 1.0376(5) 0.1129(5) 0.125(10) Uani 0.41 1 d PD B 2
H28D H 0.0914 1.0503 0.1088 0.150 Uiso 0.41 1 calc PR B 2
H28E H 0.1887 1.0561 0.1025 0.150 Uiso 0.41 1 calc PR B 2
H28F H 0.1611 1.0530 0.1276 0.150 Uiso 0.41 1 calc PR B 2
C287 C 0.118(2) 0.9367(13) 0.1335(3) 0.125(10) Uani 0.41 1 d PD B 2
H28G H 0.0687 0.9619 0.1378 0.150 Uiso 0.41 1 calc PR B 2
H28H H 0.1600 0.9384 0.1452 0.150 Uiso 0.41 1 calc PR B 2
H28I H 0.1010 0.8925 0.1311 0.150 Uiso 0.41 1 calc PR B 2
C288 C 0.105(2) 0.9389(13) 0.0926(4) 0.125(10) Uani 0.41 1 d PD B 2
H28J H 0.1044 0.8923 0.0928 0.150 Uiso 0.41 1 d PR B 2
H28K H 0.1307 0.9538 0.0791 0.150 Uiso 0.41 1 d PR B 2
H28L H 0.0470 0.9547 0.0935 0.150 Uiso 0.41 1 d PR B 2
C189 C 0.4060(7) 0.8171(4) 0.13380(14) 0.053(2) Uani 1 1 d . . .
C190 C 0.3386(8) 0.7908(5) 0.14998(17) 0.069(3) Uani 1 1 d . . .
H19A H 0.3294 0.8218 0.1617 0.083 Uiso 1 1 calc R . .
H19B H 0.3585 0.7506 0.1563 0.083 Uiso 1 1 calc R . .
H19C H 0.2858 0.7835 0.1422 0.083 Uiso 1 1 calc R . .
C191 C 0.4318(8) 0.7590(4) 0.11893(15) 0.058(2) Uani 1 1 d . . .
H19D H 0.3820 0.7427 0.1114 0.069 Uiso 1 1 calc R . .
H19E H 0.4558 0.7252 0.1280 0.069 Uiso 1 1 calc R . .
H19F H 0.4735 0.7729 0.1082 0.069 Uiso 1 1 calc R . .
C192 C 0.4844(7) 0.8389(5) 0.14774(14) 0.059(3) Uani 1 1 d . . .
H19G H 0.5282 0.8551 0.1380 0.071 Uiso 1 1 calc R . .
H19H H 0.5063 0.8025 0.1560 0.071 Uiso 1 1 calc R . .
H19I H 0.4674 0.8725 0.1579 0.071 Uiso 1 1 calc R . .
C193 C 0.1035(7) 0.7162(6) 0.08254(16) 0.144(5) Uiso 1 1 d GD . .
C194 C 0.1096(7) 0.7561(5) 0.06393(18) 0.115(5) Uiso 1 1 d GD . .
H194 H 0.1503 0.7891 0.0635 0.138 Uiso 1 1 calc R . .
C195 C 0.0550(9) 0.7466(6) 0.04594(16) 0.144(7) Uiso 1 1 d G . .
H195 H 0.0591 0.7733 0.0335 0.173 Uiso 1 1 calc R . .
C196 C -0.0058(8) 0.6973(7) 0.04656(18) 0.151(8) Uiso 1 1 d G . .
H196 H -0.0424 0.6909 0.0345 0.181 Uiso 1 1 calc R . .
C197 C -0.0120(7) 0.6574(5) 0.0652(2) 0.140(7) Uiso 1 1 d G . .
H197 H -0.0527 0.6244 0.0656 0.168 Uiso 1 1 calc R . .
C198 C 0.0427(8) 0.6669(5) 0.08316(18) 0.136(6) Uiso 1 1 d GD . .
H198 H 0.0386 0.6402 0.0956 0.163 Uiso 1 1 calc R . .
C199 C 0.1594(10) 0.7254(8) 0.1007(2) 0.144(5) Uiso 1 1 d D . .
H19J H 0.2005 0.6907 0.1011 0.173 Uiso 1 1 calc R . .
H19K H 0.1270 0.7258 0.1143 0.173 Uiso 1 1 calc R . .
H19L H 0.1888 0.7661 0.0990 0.173 Uiso 1 1 calc R . .

loop_
_atom_site_aniso_label
_atom_site_aniso_U_11
_atom_site_aniso_U_22
_atom_site_aniso_U_33
_atom_site_aniso_U_23
_atom_site_aniso_U_13
_atom_site_aniso_U_12
Yb1 0.0528(3) 0.03773(19) 0.03984(19) 0.00070(14) 0.0041(2) -0.0066(2)
O1 0.063(4) 0.029(3) 0.066(4) 0.005(2) -0.008(3) -0.002(2)
O2 0.054(4) 0.044(3) 0.048(3) 0.005(2) -0.012(3) -0.010(3)
O3 0.051(3) 0.042(3) 0.034(2) 0.009(2) 0.001(2) -0.006(3)
O4 0.071(5) 0.052(4) 0.050(3) -0.010(3) 0.012(3) -0.019(3)
N1 0.052(5) 0.039(3) 0.046(4) 0.005(3) -0.006(3) -0.001(3)
N2 0.042(4) 0.033(3) 0.039(3) 0.001(2) -0.005(3) -0.003(3)
C1 0.069(6) 0.037(4) 0.043(4) 0.006(3) -0.004(4) -0.002(4)
C2 0.050(6) 0.040(4) 0.068(6) 0.005(4) -0.006(5) -0.007(4)
C3 0.079(10) 0.153(14) 0.068(7) 0.022(8) -0.023(7) -0.020(10)
C4 0.098(13) 0.22(2) 0.090(10) 0.048(12) -0.044(10) -0.054(14)
C5 0.117(14) 0.114(12) 0.129(13) 0.033(10) -0.075(12) -0.023(10)
C6 0.061(7) 0.076(7) 0.084(8) -0.002(6) -0.023(6) 0.000(6)
C7 0.064(7) 0.064(6) 0.081(7) 0.011(5) -0.015(6) 0.004(5)
C8 0.059(6) 0.056(5) 0.044(4) 0.002(4) -0.007(4) -0.012(4)
C9 0.078(8) 0.056(5) 0.051(5) 0.016(4) -0.004(5) -0.018(5)
C10 0.102(10) 0.067(7) 0.046(5) 0.009(4) 0.010(5) -0.006(6)
C11 0.120(12) 0.089(9) 0.056(6) -0.006(6) 0.005(7) -0.002(8)
C12 0.116(12) 0.072(8) 0.090(9) -0.022(6) 0.003(8) 0.020(8)
C13 0.083(8) 0.054(6) 0.069(6) 0.014(5) 0.001(6) 0.002(6)
C14 0.059(6) 0.059(5) 0.045(4) 0.011(4) -0.014(4) -0.010(4)
C15 0.095(9) 0.045(5) 0.064(5) 0.017(4) -0.012(6) -0.014(5)
C16 0.074(8) 0.057(6) 0.088(7) 0.022(5) -0.023(6) -0.016(5)
C17 0.080(8) 0.055(6) 0.066(6) 0.002(5) -0.006(6) -0.024(5)
C18 0.072(7) 0.062(6) 0.041(4) 0.001(4) -0.003(4) -0.004(5)
C19 0.048(5) 0.043(4) 0.043(4) 0.005(3) 0.015(4) 0.010(4)
C20 0.051(6) 0.050(5) 0.057(5) 0.012(4) 0.005(4) -0.003(4)
C21 0.049(6) 0.063(6) 0.059(5) -0.005(4) 0.006(5) 0.000(4)
C22 0.061(6) 0.048(5) 0.053(5) -0.004(4) -0.015(4) 0.001(4)
C23 0.060(6) 0.040(4) 0.039(3) -0.011(3) 0.002(4) 0.004(4)
C24 0.049(5) 0.041(4) 0.041(4) 0.000(3) -0.001(4) -0.007(4)
C25 0.054(7) 0.077(7) 0.079(7) 0.015(5) 0.005(5) -0.003(5)
C26 0.063(9) 0.080(9) 0.203(18) 0.030(10) -0.038(10) -0.009(7)
C27 0.096(15) 0.37(4) 0.21(2) 0.15(3) -0.086(17) -0.11(2)
C28 0.068(12) 0.21(2) 0.35(4) -0.18(2) 0.076(17) -0.028(13)
C29 0.069(7) 0.048(5) 0.055(5) 0.001(4) -0.001(5) -0.008(4)
C30 0.102(11) 0.104(10) 0.079(7) 0.038(7) -0.019(7) -0.026(9)
C31 0.077(8) 0.034(5) 0.075(6) 0.001(4) 0.001(6) -0.003(5)
C32 0.123(11) 0.050(6) 0.059(6) 0.003(4) 0.030(6) -0.018(6)
C33 0.036(4) 0.049(4) 0.031(3) 0.004(3) 0.006(3) -0.004(3)
C34 0.060(6) 0.040(4) 0.035(4) 0.011(3) -0.004(4) -0.006(4)
C35 0.059(6) 0.081(7) 0.047(5) -0.011(5) 0.015(4) -0.008(5)
C36 0.104(10) 0.070(6) 0.050(5) -0.019(4) 0.019(6) -0.014(7)
C37 0.085(9) 0.066(6) 0.063(6) -0.006(5) 0.028(6) -0.001(6)
C38 0.059(7) 0.077(7) 0.066(6) 0.009(5) 0.016(5) 0.000(6)
C39 0.060(6) 0.052(5) 0.058(5) 0.000(4) 0.010(5) -0.004(4)
C40 0.064(6) 0.046(4) 0.025(3) 0.004(3) 0.002(4) 0.011(4)
C41 0.057(6) 0.058(6) 0.061(5) 0.011(4) 0.000(5) -0.002(5)
C42 0.070(8) 0.094(9) 0.098(8) 0.039(7) -0.011(7) 0.018(7)
C43 0.081(8) 0.050(6) 0.087(8) 0.016(5) 0.009(7) 0.012(6)
C44 0.118(11) 0.047(5) 0.047(5) 0.005(4) 0.006(6) -0.006(6)
C45 0.068(7) 0.046(5) 0.047(5) 0.003(3) -0.007(4) -0.007(4)
C46 0.040(5) 0.041(4) 0.036(4) 0.001(3) 0.005(3) -0.005(3)
C47 0.077(8) 0.053(5) 0.054(5) 0.002(4) 0.013(5) -0.003(5)
C48 0.061(7) 0.068(6) 0.043(4) 0.007(4) -0.014(4) 0.006(5)
C49 0.065(7) 0.067(6) 0.036(4) 0.005(4) -0.002(4) -0.001(5)
C50 0.059(6) 0.043(4) 0.035(4) -0.003(3) 0.004(4) 0.000(4)
C51 0.053(5) 0.040(4) 0.037(3) -0.001(3) 0.001(4) -0.002(4)
C52 0.066(7) 0.031(4) 0.056(5) -0.001(3) 0.010(4) -0.007(4)
C53 0.067(7) 0.051(5) 0.044(4) -0.004(3) 0.010(4) -0.001(4)
C54 0.063(7) 0.069(6) 0.047(5) -0.011(4) 0.011(5) -0.008(5)
C55 0.071(7) 0.061(6) 0.058(5) -0.007(4) 0.026(5) -0.002(5)
C56 0.068(7) 0.051(5) 0.040(4) -0.001(3) 0.012(4) -0.005(4)
C57 0.076(8) 0.058(5) 0.053(5) -0.016(4) 0.010(5) -0.001(5)
C58 0.109(19) 0.087(14) 0.073(12) -0.037(10) 0.004(13) -0.002(14)
C59 0.109(19) 0.087(14) 0.073(12) -0.037(10) 0.004(13) -0.002(14)
C60 0.109(19) 0.087(14) 0.073(12) -0.037(10) 0.004(13) -0.002(14)
C58' 0.104(9) 0.076(7) 0.072(6) -0.022(5) 0.005(6) 0.011(7)
C59' 0.104(9) 0.076(7) 0.072(6) -0.022(5) 0.005(6) 0.011(7)
C60' 0.104(9) 0.076(7) 0.072(6) -0.022(5) 0.005(6) 0.011(7)
C61 0.075(8) 0.101(9) 0.067(7) -0.034(6) 0.031(6) -0.029(7)
C62 0.112(12) 0.145(12) 0.082(8) -0.046(8) 0.058(9) -0.075(11)
C63 0.072(9) 0.128(11) 0.106(10) -0.040(8) 0.043(9) -0.026(9)
C64 0.143(14) 0.075(8) 0.081(8) -0.022(6) 0.040(9) -0.046(9)
Yb2 0.0583(3) 0.02923(17) 0.03616(18) 0.00072(13) -0.00157(19) -0.00238(18)
O5 0.064(4) 0.038(3) 0.034(3) -0.005(2) 0.000(3) -0.015(3)
O6 0.059(4) 0.044(3) 0.047(3) 0.007(2) -0.019(3) -0.007(3)
O7 0.061(4) 0.020(2) 0.044(3) 0.0024(18) 0.004(3) -0.001(2)
O8 0.053(4) 0.042(3) 0.047(3) -0.003(2) 0.008(3) -0.005(3)
N3 0.051(4) 0.038(3) 0.024(3) 0.004(2) 0.007(3) -0.001(3)
N4 0.063(5) 0.029(3) 0.040(3) 0.000(3) 0.010(3) -0.003(3)
C65 0.047(5) 0.044(4) 0.034(4) 0.000(3) -0.005(3) -0.002(4)
C66 0.066(7) 0.055(5) 0.041(4) -0.012(4) -0.017(4) 0.016(5)
C67 0.095(9) 0.061(6) 0.054(5) 0.013(5) -0.014(5) 0.014(6)
C68 0.142(15) 0.083(8) 0.072(7) 0.000(6) -0.059(9) 0.040(9)
C69 0.125(13) 0.104(10) 0.052(6) 0.003(6) -0.038(7) 0.048(10)
C70 0.076(9) 0.119(11) 0.063(7) -0.026(7) -0.027(6) 0.017(8)
C71 0.067(7) 0.075(7) 0.050(5) -0.005(4) -0.016(5) 0.012(5)
C72 0.056(5) 0.043(4) 0.031(3) -0.003(3) -0.008(4) -0.004(4)
C73 0.064(7) 0.065(6) 0.045(5) -0.014(4) 0.000(4) -0.012(5)
C74 0.075(8) 0.085(8) 0.069(6) -0.015(6) 0.024(6) 0.004(6)
C75 0.105(10) 0.047(6) 0.070(6) -0.027(5) 0.015(7) -0.004(6)
C76 0.106(10) 0.032(5) 0.064(6) -0.014(4) -0.012(6) -0.008(5)
C77 0.073(7) 0.055(6) 0.052(5) 0.004(4) -0.002(5) -0.004(5)
C78 0.055(5) 0.042(4) 0.031(3) -0.002(3) -0.006(4) 0.001(3)
C79 0.070(7) 0.059(5) 0.041(4) 0.001(3) -0.008(4) 0.011(5)
C80 0.069(7) 0.065(6) 0.048(5) 0.002(4) 0.013(5) 0.015(5)
C81 0.071(7) 0.051(5) 0.036(4) 0.004(3) 0.001(4) 0.005(4)
C82 0.068(6) 0.032(4) 0.034(4) -0.003(3) -0.004(4) 0.009(4)
C83 0.052(5) 0.039(4) 0.034(3) 0.000(3) -0.002(4) 0.001(4)
C84 0.076(7) 0.027(4) 0.044(4) 0.004(3) -0.007(4) -0.001(4)
C85 0.067(6) 0.031(4) 0.039(4) 0.006(3) -0.003(4) 0.003(3)
C86 0.080(8) 0.050(5) 0.056(5) 0.006(4) -0.025(5) 0.001(5)
C87 0.079(8) 0.046(5) 0.054(5) 0.010(4) -0.021(5) -0.006(5)
C88 0.062(6) 0.041(4) 0.051(5) 0.011(3) -0.009(4) -0.005(4)
C89 0.074(7) 0.043(4) 0.049(4) 0.010(3) -0.010(5) 0.006(4)
C90 0.096(10) 0.084(8) 0.059(6) 0.020(5) -0.028(6) -0.010(7)
C91 0.091(10) 0.070(7) 0.084(8) 0.015(6) 0.015(7) -0.005(7)
C92 0.138(13) 0.041(5) 0.058(5) 0.003(4) -0.008(7) -0.002(6)
C93 0.116(12) 0.082(9) 0.079(8) 0.034(6) -0.043(8) -0.042(8)
C94 0.081(10) 0.100(10) 0.142(13) 0.046(9) -0.062(10) -0.025(8)
C95 0.177(17) 0.060(7) 0.088(8) 0.014(6) -0.059(10) -0.048(9)
C96 0.135(14) 0.125(12) 0.128(12) 0.059(9) -0.094(11) -0.084(11)
C97 0.060(5) 0.020(3) 0.041(4) -0.002(3) 0.002(4) -0.001(3)
C98 0.058(6) 0.020(3) 0.048(4) 0.005(3) 0.001(4) 0.000(3)
C99 0.050(6) 0.066(5) 0.042(4) -0.005(4) 0.002(4) -0.003(4)
C100 0.059(7) 0.060(6) 0.069(6) 0.008(5) 0.014(5) -0.003(5)
C101 0.083(9) 0.088(9) 0.069(7) 0.005(6) 0.020(7) 0.010(7)
C102 0.085(9) 0.085(8) 0.058(6) -0.023(5) 0.025(6) -0.011(7)
C103 0.082(8) 0.049(5) 0.045(4) -0.004(4) 0.017(5) -0.003(5)
C104 0.056(6) 0.042(4) 0.042(4) -0.004(3) 0.000(4) -0.005(4)
C105 0.094(8) 0.042(5) 0.033(4) 0.001(3) -0.008(4) -0.001(5)
C106 0.082(8) 0.059(6) 0.046(5) -0.006(4) -0.001(5) 0.003(5)
C107 0.092(9) 0.081(8) 0.045(5) 0.008(5) -0.005(5) -0.003(7)
C108 0.089(9) 0.048(5) 0.056(5) 0.004(4) -0.010(5) 0.010(5)
C109 0.073(7) 0.038(5) 0.053(5) 0.002(4) -0.007(5) -0.002(4)
C110 0.053(5) 0.037(4) 0.035(3) -0.001(3) 0.002(3) 0.000(4)
C111 0.068(6) 0.039(4) 0.045(4) -0.010(3) 0.006(4) -0.006(4)
C112 0.079(7) 0.022(4) 0.083(6) 0.001(4) 0.013(5) -0.009(4)
C113 0.071(7) 0.044(5) 0.048(5) 0.000(4) 0.010(5) -0.007(4)
C114 0.054(6) 0.061(5) 0.039(4) -0.005(4) 0.001(4) 0.004(4)
C115 0.039(4) 0.045(4) 0.020(3) 0.011(2) -0.011(3) 0.006(3)
C116 0.040(5) 0.053(5) 0.066(5) -0.010(4) 0.002(4) -0.010(4)
C117 0.043(6) 0.079(7) 0.064(6) -0.003(5) 0.018(5) -0.002(5)
C118 0.063(7) 0.060(6) 0.068(6) -0.009(5) 0.022(5) 0.004(5)
C119 0.070(7) 0.041(4) 0.052(4) -0.005(3) 0.009(5) 0.006(5)
C120 0.059(6) 0.033(4) 0.042(4) 0.001(3) 0.000(4) 0.002(4)
C121 0.048(7) 0.125(10) 0.095(9) -0.033(7) 0.030(6) -0.008(6)
C122 0.089(9) 0.172(12) 0.192(14) -0.071(10) 0.013(9) 0.027(8)
C123 0.089(9) 0.172(12) 0.192(14) -0.071(10) 0.013(9) 0.027(8)
C124 0.096(15) 0.48(5) 0.080(10) 0.013(18) 0.022(11) -0.11(2)
C125 0.075(8) 0.055(6) 0.082(7) -0.022(5) 0.010(6) 0.007(5)
C126 0.108(12) 0.057(7) 0.120(11) -0.008(7) 0.010(9) 0.008(7)
C127 0.104(12) 0.110(11) 0.095(9) -0.057(8) 0.012(8) -0.025(9)
C128 0.089(9) 0.080(7) 0.053(5) -0.014(5) 0.023(6) -0.002(7)
Yb3 0.0530(3) 0.03702(18) 0.03487(17) -0.00032(13) 0.00284(19) 0.00166(19)
O9 0.065(4) 0.050(3) 0.034(3) 0.005(2) 0.002(3) 0.015(3)
O10 0.056(4) 0.042(3) 0.046(3) -0.010(2) -0.004(3) 0.005(3)
O11 0.059(4) 0.043(3) 0.042(3) -0.002(2) 0.020(3) 0.008(3)
O12 0.076(5) 0.026(2) 0.038(3) 0.0075(18) 0.007(3) -0.001(2)
N5 0.049(4) 0.046(4) 0.030(3) -0.004(3) 0.007(3) 0.007(3)
N6 0.070(5) 0.036(3) 0.042(3) 0.000(3) 0.015(4) 0.008(3)
C129 0.039(5) 0.046(4) 0.033(4) 0.009(3) -0.005(3) 0.004(3)
C130 0.061(6) 0.055(5) 0.034(4) 0.002(3) 0.001(4) 0.001(4)
C131 0.070(7) 0.070(6) 0.049(5) 0.010(4) 0.006(5) -0.007(5)
C132 0.081(9) 0.103(9) 0.057(5) 0.008(5) 0.012(6) -0.032(8)
C133 0.161(15) 0.060(7) 0.054(6) 0.011(5) -0.011(8) -0.037(8)
C134 0.098(10) 0.057(6) 0.058(6) 0.007(4) -0.008(6) -0.006(6)
C135 0.082(8) 0.057(6) 0.052(5) 0.001(4) 0.001(5) 0.009(5)
C136 0.060(7) 0.072(7) 0.044(5) 0.017(4) -0.005(4) -0.004(5)
C137 0.081(10) 0.21(2) 0.096(10) -0.091(13) -0.026(8) 0.031(12)
C138 0.074(7) 0.180(12) 0.093(7) -0.044(7) -0.025(6) 0.003(7)
C139 0.083(11) 0.176(17) 0.087(9) -0.025(9) -0.033(8) -0.003(11)
C140 0.074(7) 0.180(12) 0.093(7) -0.044(7) -0.025(6) 0.003(7)
C141 0.063(7) 0.059(6) 0.072(6) 0.004(5) -0.016(5) 0.001(5)
C142 0.047(5) 0.049(4) 0.038(4) -0.001(3) 0.002(4) 0.010(4)
C143 0.058(6) 0.075(6) 0.043(4) -0.002(4) -0.001(4) 0.001(5)
C144 0.060(6) 0.063(6) 0.049(4) 0.004(4) 0.021(4) 0.000(5)
C145 0.069(7) 0.049(5) 0.046(4) -0.005(4) 0.009(4) 0.001(5)
C146 0.068(6) 0.029(4) 0.048(4) 0.003(3) -0.006(4) 0.003(4)
C147 0.054(5) 0.029(3) 0.038(3) 0.001(2) -0.001(4) 0.000(4)
C148 0.088(7) 0.030(4) 0.045(4) -0.003(3) 0.005(5) 0.006(5)
C149 0.063(6) 0.039(4) 0.045(4) -0.011(3) 0.006(4) -0.005(4)
C150 0.066(6) 0.041(4) 0.052(5) 0.002(3) -0.007(4) 0.003(4)
C151 0.069(6) 0.027(4) 0.040(4) 0.004(3) 0.000(4) -0.003(4)
C152 0.042(5) 0.042(4) 0.041(4) 0.006(3) 0.003(3) 0.004(3)
C153 0.084(8) 0.059(6) 0.049(5) -0.022(4) -0.008(5) -0.001(5)
C154 0.176(17) 0.050(6) 0.072(7) -0.023(5) 0.019(9) 0.006(8)
C155 0.102(11) 0.075(8) 0.077(7) -0.021(6) 0.016(7) 0.007(7)
C156 0.135(15) 0.113(12) 0.120(12) -0.076(10) -0.035(11) 0.040(11)
C157 0.059(6) 0.052(5) 0.046(4) -0.002(3) -0.004(4) 0.002(4)
C158 0.069(8) 0.092(8) 0.063(6) 0.007(5) 0.007(6) -0.005(6)
C159 0.086(9) 0.073(7) 0.052(5) 0.002(5) -0.012(5) 0.006(6)
C160 0.069(8) 0.065(7) 0.091(8) 0.003(6) -0.004(6) 0.011(6)
C161 0.060(6) 0.042(4) 0.044(4) 0.006(3) 0.010(4) -0.007(4)
C162 0.065(7) 0.056(5) 0.046(4) 0.003(4) 0.015(4) 0.003(4)
C163 0.070(7) 0.068(6) 0.053(5) -0.004(4) 0.017(5) -0.016(6)
C164 0.092(10) 0.085(8) 0.065(6) -0.021(6) 0.025(6) -0.019(7)
C165 0.093(10) 0.118(11) 0.046(5) 0.010(6) -0.012(6) -0.041(9)
C166 0.098(10) 0.082(8) 0.064(7) 0.026(6) -0.008(7) -0.015(7)
C167 0.083(9) 0.074(7) 0.056(6) 0.017(5) -0.010(6) -0.004(6)
C168 0.062(7) 0.040(5) 0.066(6) 0.000(4) 0.016(5) 0.000(4)
C169 0.076(8) 0.070(7) 0.068(6) 0.004(5) 0.023(6) -0.018(6)
C170 0.128(14) 0.078(8) 0.078(8) -0.002(6) 0.042(9) -0.020(9)
C171 0.126(15) 0.071(8) 0.107(10) 0.007(7) 0.036(11) -0.025(9)
C172 0.059(8) 0.096(9) 0.138(12) -0.020(8) 0.013(9) -0.004(8)
C173 0.057(7) 0.052(6) 0.093(8) 0.002(5) -0.005(6) -0.007(5)
C174 0.060(6) 0.047(5) 0.046(4) 0.007(3) 0.017(4) -0.006(4)
C175 0.076(8) 0.051(5) 0.104(8) -0.020(5) 0.027(7) -0.009(5)
C176 0.111(11) 0.066(7) 0.099(9) -0.036(6) 0.045(8) -0.017(7)
C177 0.100(10) 0.058(6) 0.080(7) -0.020(5) 0.032(7) -0.004(6)
C178 0.062(6) 0.070(6) 0.048(5) 0.014(4) 0.007(5) -0.005(5)
C179 0.060(7) 0.040(5) 0.143(11) 0.003(5) 0.046(8) -0.001(5)
C180 0.061(6) 0.029(4) 0.080(6) 0.019(4) -0.005(5) -0.001(4)
C181 0.060(6) 0.044(5) 0.075(6) 0.017(4) 0.002(5) 0.005(4)
C182 0.058(6) 0.040(4) 0.047(4) 0.003(3) 0.010(4) 0.004(4)
C183 0.055(5) 0.045(4) 0.034(3) -0.002(3) 0.006(4) 0.005(4)
C184 0.060(6) 0.037(4) 0.035(4) -0.005(3) -0.001(4) 0.001(4)
C185 0.054(6) 0.059(6) 0.071(6) 0.021(4) 0.001(5) -0.003(5)
C186 0.060(9) 0.114(11) 0.134(12) 0.012(9) 0.025(9) 0.032(8)
C187 0.060(9) 0.114(11) 0.134(12) 0.012(9) 0.025(9) 0.032(8)
C188 0.060(9) 0.114(11) 0.134(12) 0.012(9) 0.025(9) 0.032(8)
C286 0.079(16) 0.098(15) 0.20(3) 0.070(17) 0.041(18) 0.025(13)
C287 0.079(16) 0.098(15) 0.20(3) 0.070(17) 0.041(18) 0.025(13)
C288 0.079(16) 0.098(15) 0.20(3) 0.070(17) 0.041(18) 0.025(13)
C189 0.070(7) 0.044(5) 0.046(4) 0.000(3) -0.002(4) 0.014(4)
C190 0.085(8) 0.058(6) 0.065(6) 0.015(4) 0.014(6) 0.022(5)
C191 0.083(8) 0.034(4) 0.055(5) -0.002(3) 0.010(5) 0.006(4)
C192 0.087(8) 0.049(5) 0.041(4) -0.008(4) -0.011(4) 0.015(5)

loop_
_atom_type_symbol
_atom_type_description
_atom_type_scat_dispersion_real
_atom_type_scat_dispersion_imag
_atom_type_scat_source
C C 0.0181 0.0091 'International Tables Vol C Tables 4.2.6.8 and 6.1.1.4'
H H 0.0000 0.0000 'International Tables Vol C Tables 4.2.6.8 and 6.1.1.4'
N N 0.0311 0.0180 'International Tables Vol C Tables 4.2.6.8 and 6.1.1.4'
O O 0.0492 0.0322 'International Tables Vol C Tables 4.2.6.8 and 6.1.1.4'
Yb Yb -7.2108 4.4329 'International Tables Vol C Tables 4.2.6.8 and 6.1.1.4'

loop_
_geom_angle_atom_site_label_1
_geom_angle_atom_site_label_2
_geom_angle_atom_site_label_3
_geom_angle
O1 Yb1 O3 111.9(2)
O1 Yb1 O4 119.4(3)
O3 Yb1 O4 124.4(2)
O1 Yb1 O2 89.8(2)
O3 Yb1 O2 102.7(2)
O4 Yb1 O2 97.6(3)
O1 Yb1 N2 104.7(2)
O3 Yb1 N2 70.5(2)
O4 Yb1 N2 77.0(2)
O2 Yb1 N2 165.4(2)
O1 Yb1 H1 22.5
O3 Yb1 H1 98.3
O4 Yb1 H1 121.5
O2 Yb1 H1 110.8
N2 Yb1 H1 83.3
C1 O1 Yb1 165.8(6)
C1 O1 H1 104.7
Yb1 O1 H1 85.2
C24 O2 Yb1 159.3(6)
C33 O3 Yb1 130.5(4)
C56 O4 Yb1 144.0(7)
C17 N1 C18 110.6(8)
C17 N1 C14 106.1(7)
C18 N1 C14 114.9(7)
C49 N2 C46 104.7(7)
C49 N2 C50 110.6(6)
C46 N2 C50 113.6(6)
C49 N2 Yb1 118.3(5)
C46 N2 Yb1 104.2(4)
C50 N2 Yb1 105.6(5)
O1 C1 C2 109.9(7)
O1 C1 C14 104.1(8)
C2 C1 C14 111.2(7)
O1 C1 C8 110.9(7)
C2 C1 C8 111.0(8)
C14 C1 C8 109.5(8)
C3 C2 C7 117.5(11)
C3 C2 C1 123.3(11)
C7 C2 C1 118.9(9)
C2 C3 C4 123.6(15)
C2 C3 H3 118.2
C4 C3 H3 118.2
C5 C4 C3 116.4(14)
C5 C4 H4 121.8
C3 C4 H4 121.8
C6 C5 C4 121.2(14)
C6 C5 H5 119.4
C4 C5 H5 119.4
C5 C6 C7 120.6(14)
C5 C6 H6 119.7
C7 C6 H6 119.7
C2 C7 C6 120.7(11)
C2 C7 H7 119.7
C6 C7 H7 119.7
C13 C8 C9 119.8(10)
C13 C8 C1 120.8(8)
C9 C8 C1 119.3(9)
C10 C9 C8 120.3(11)
C10 C9 H9 119.8
C8 C9 H9 119.8
C9 C10 C11 122.3(11)
C9 C10 H10 118.9
C11 C10 H10 118.9
C10 C11 C12 117.4(11)
C10 C11 H11 121.3
C12 C11 H11 121.3
C11 C12 C13 121.5(12)
C11 C12 H12 119.2
C13 C12 H12 119.2
C8 C13 C12 118.5(10)
C8 C13 H13 120.7
C12 C13 H13 120.7
C15 C14 N1 104.5(8)
C15 C14 C1 120.2(9)
N1 C14 C1 108.7(6)
C15 C14 H14 107.6
N1 C14 H14 107.6
C1 C14 H14 107.6
C16 C15 C14 107.9(9)
C16 C15 H15A 110.1
C14 C15 H15A 110.1
C16 C15 H15B 110.1
C14 C15 H15B 110.1
H15A C15 H15B 108.4
C15 C16 C17 103.2(8)
C15 C16 H16A 111.1
C17 C16 H16A 111.1
C15 C16 H16B 111.1
C17 C16 H16B 111.1
H16A C16 H16B 109.1
N1 C17 C16 103.3(8)
N1 C17 H17A 111.1
C16 C17 H17A 111.1
N1 C17 H17B 111.1
C16 C17 H17B 111.1
H17A C17 H17B 109.1
C19 C18 N1 109.3(7)
C19 C18 H18A 109.8
N1 C18 H18A 109.8
C19 C18 H18B 109.8
N1 C18 H18B 109.8
H18A C18 H18B 108.3
C20 C19 C24 121.3(8)
C20 C19 C18 122.2(8)
C24 C19 C18 116.4(8)
C19 C20 C21 123.9(9)
C19 C20 H20 118.1
C21 C20 H20 118.1
C20 C21 C22 114.2(9)
C20 C21 C25 123.9(9)
C22 C21 C25 121.8(9)
C23 C22 C21 125.2(9)
C23 C22 H22 117.4
C21 C22 H22 117.4
C22 C23 C24 119.3(8)
C22 C23 C29 121.9(9)
C24 C23 C29 118.8(9)
O2 C24 C23 125.9(8)
O2 C24 C19 118.1(8)
C23 C24 C19 116.1(8)
C28 C25 C26 108.7(14)
C28 C25 C27 110.2(17)
C26 C25 C27 103.3(14)
C28 C25 C21 111.6(12)
C26 C25 C21 111.7(10)
C27 C25 C21 111.0(11)
C25 C26 H26A 109.5
C25 C26 H26B 109.5
H26A C26 H26B 109.5
C25 C26 H26C 109.5
H26A C26 H26C 109.5
H26B C26 H26C 109.5
C25 C27 H27A 109.5
C25 C27 H27B 109.5
H27A C27 H27B 109.5
C25 C27 H27C 109.5
H27A C27 H27C 109.5
H27B C27 H27C 109.5
C25 C28 H28A 109.5
C25 C28 H28B 109.5
H28A C28 H28B 109.5
C25 C28 H28C 109.5
H28A C28 H28C 109.5
H28B C28 H28C 109.5
C23 C29 C30 111.1(9)
C23 C29 C31 109.7(8)
C30 C29 C31 111.2(10)
C23 C29 C32 111.1(8)
C30 C29 C32 106.0(9)
C31 C29 C32 107.8(9)
C29 C30 H30A 109.5
C29 C30 H30B 109.5
H30A C30 H30B 109.5
C29 C30 H30C 109.5
H30A C30 H30C 109.5
H30B C30 H30C 109.5
C29 C31 H31A 109.5
C29 C31 H31B 109.5
H31A C31 H31B 109.5
C29 C31 H31C 109.5
H31A C31 H31C 109.5
H31B C31 H31C 109.5
C29 C32 H32A 109.5
C29 C32 H32B 109.5
H32A C32 H32B 109.5
C29 C32 H32C 109.5
H32A C32 H32C 109.5
H32B C32 H32C 109.5
O3 C33 C34 111.3(7)
O3 C33 C40 109.8(7)
C34 C33 C40 108.6(6)
O3 C33 C46 107.8(6)
C34 C33 C46 108.3(7)
C40 C33 C46 111.1(6)
C39 C34 C35 118.5(9)
C39 C34 C33 123.6(8)
C35 C34 C33 117.8(8)
C34 C35 C36 119.1(10)
C34 C35 H35 120.4
C36 C35 H35 120.4
C37 C36 C35 121.7(10)
C37 C36 H36 119.1
C35 C36 H36 119.1
C36 C37 C38 118.5(10)
C36 C37 H37 120.7
C38 C37 H37 120.7
C37 C38 C39 120.2(11)
C37 C38 H38 119.9
C39 C38 H38 119.9
C34 C39 C38 121.8(10)
C34 C39 H39 119.1
C38 C39 H39 119.1
C45 C40 C41 116.1(8)
C45 C40 C33 125.5(8)
C41 C40 C33 118.4(8)
C42 C41 C40 122.3(11)
C42 C41 H41 118.9
C40 C41 H41 118.9
C43 C42 C41 119.0(11)
C43 C42 H42 120.5
C41 C42 H42 120.5
C44 C43 C42 121.1(10)
C44 C43 H43 119.5
C42 C43 H43 119.5
C43 C44 C45 119.1(11)
C43 C44 H44 120.4
C45 C44 H44 120.4
C40 C45 C44 122.4(10)
C40 C45 H45 118.8
C44 C45 H45 118.8
N2 C46 C47 102.0(6)
N2 C46 C33 111.9(7)
C47 C46 C33 114.0(7)
N2 C46 H46 109.6
C47 C46 H46 109.6
C33 C46 H46 109.6
C46 C47 C48 103.5(7)
C46 C47 H47A 111.1
C48 C47 H47A 111.1
C46 C47 H47B 111.1
C48 C47 H47B 111.1
H47A C47 H47B 109.0
C49 C48 C47 105.6(7)
C49 C48 H48A 110.6
C47 C48 H48A 110.6
C49 C48 H48B 110.6
C47 C48 H48B 110.6
H48A C48 H48B 108.7
N2 C49 C48 105.5(7)
N2 C49 H49A 110.6
C48 C49 H49A 110.6
N2 C49 H49B 110.6
C48 C49 H49B 110.6
H49A C49 H49B 108.8
N2 C50 C51 113.2(7)
N2 C50 H50A 108.9
C51 C50 H50A 108.9
N2 C50 H50B 108.9
C51 C50 H50B 108.9
H50A C50 H50B 107.8
C56 C51 C52 118.7(8)
C56 C51 C50 123.4(7)
C52 C51 C50 117.8(8)
C53 C52 C51 122.4(9)
C53 C52 H52 118.8
C51 C52 H52 118.8
C52 C53 C54 117.0(8)
C52 C53 C57 122.6(9)
C54 C53 C57 120.3(8)
C53 C54 C55 125.2(9)
C53 C54 H54 117.4
C55 C54 H54 117.4
C54 C55 C56 115.0(10)
C54 C55 C61 124.3(9)
C56 C55 C61 120.8(9)
O4 C56 C51 117.0(8)
O4 C56 C55 121.3(9)
C51 C56 C55 121.7(8)
C59 C57 C58' 142.0(14)
C59 C57 C58 110.8(9)
C59 C57 C60 110.1(8)
C58 C57 C60 108.8(8)
C58' C57 C60' 109.9(7)
C58' C57 C59' 109.3(8)
C60' C57 C59' 106.8(7)
C59 C57 C53 109.1(13)
C58' C57 C53 108.7(9)
C58 C57 C53 113.8(13)
C60 C57 C53 104.1(11)
C60' C57 C53 113.0(9)
C59' C57 C53 109.0(8)
C57 C58 H58A 109.5
C57 C58 H58B 109.5
C57 C58 H58C 109.5
C57 C59 H59A 109.5
C57 C59 H59B 109.5
C57 C59 H59C 109.5
C57 C60 H60A 109.5
C57 C60 H60B 109.5
C57 C60 H60C 109.5
C57 C58' H58D 109.5
C57 C58' H58E 109.5
H58D C58' H58E 109.5
C57 C58' H58F 109.5
H58D C58' H58F 109.5
H58E C58' H58F 109.5
C57 C59' H59D 109.5
C57 C59' H59E 109.5
H59D C59' H59E 109.5
C57 C59' H59F 109.5
H59D C59' H59F 109.5
H59E C59' H59F 109.5
C57 C60' H60D 109.5
C57 C60' H60E 109.5
H60D C60' H60E 109.5
C57 C60' H60F 109.5
H60D C60' H60F 109.5
H60E C60' H60F 109.5
C55 C61 C64 111.3(12)
C55 C61 C63 110.5(11)
C64 C61 C63 109.2(10)
C55 C61 C62 112.7(9)
C64 C61 C62 107.0(11)
C63 C61 C62 105.9(11)
C61 C62 H62A 109.5
C61 C62 H62B 109.5
H62A C62 H62B 109.5
C61 C62 H62C 109.5
H62A C62 H62C 109.5
H62B C62 H62C 109.5
C61 C63 H63A 109.5
C61 C63 H63B 109.5
H63A C63 H63B 109.5
C61 C63 H63C 109.5
H63A C63 H63C 109.5
H63B C63 H63C 109.5
C61 C64 H64A 109.5
C61 C64 H64B 109.5
H64A C64 H64B 109.5
C61 C64 H64C 109.5
H64A C64 H64C 109.5
H64B C64 H64C 109.5
O7 Yb2 O6 116.1(2)
O7 Yb2 O5 111.0(2)
O6 Yb2 O5 128.8(2)
O7 Yb2 O8 92.6(2)
O6 Yb2 O8 94.4(2)
O5 Yb2 O8 102.5(2)
O7 Yb2 N3 108.3(2)
O6 Yb2 N3 77.0(2)
O5 Yb2 N3 70.2(2)
O8 Yb2 N3 159.1(2)
O7 Yb2 H7A 22.7
O6 Yb2 H7A 116.0
O5 Yb2 H7A 99.9
O8 Yb2 H7A 114.8
N3 Yb2 H7A 86.1
C65 O5 Yb2 131.4(5)
C88 O6 Yb2 142.5(6)
C97 O7 Yb2 160.7(5)
C97 O7 H7A 104.4
Yb2 O7 H7A 88.6
C120 O8 Yb2 157.9(6)
C78 N3 C81 103.0(7)
C78 N3 C82 113.0(6)
C81 N3 C82 112.0(6)
C78 N3 Yb2 105.7(4)
C81 N3 Yb2 119.2(5)
C82 N3 Yb2 104.0(5)
C110 N4 C114 114.7(6)
C110 N4 C113 106.3(6)
C114 N4 C113 111.9(7)
O5 C65 C66 112.2(7)
O5 C65 C72 109.9(7)
C66 C65 C72 107.3(6)
O5 C65 C78 106.9(6)
C66 C65 C78 107.9(7)
C72 C65 C78 112.6(6)
C71 C66 C67 118.5(10)
C71 C66 C65 124.4(9)
C67 C66 C65 117.1(10)
C68 C67 C66 119.7(13)
C68 C67 H67 120.1
C66 C67 H67 120.1
C69 C68 C67 121.9(14)
C69 C68 H68 119.0
C67 C68 H68 119.0
C68 C69 C70 120.0(11)
C68 C69 H69 120.0
C70 C69 H69 120.0
C69 C70 C71 119.1(13)
C69 C70 H70 120.4
C71 C70 H70 120.4
C66 C71 C70 120.6(12)
C66 C71 H71 119.7
C70 C71 H71 119.7
C77 C72 C73 117.1(8)
C77 C72 C65 124.6(9)
C73 C72 C65 118.1(8)
C74 C73 C72 121.4(10)
C74 C73 H73 119.3
C72 C73 H73 119.3
C73 C74 C75 120.0(10)
C73 C74 H74 120.0
C75 C74 H74 120.0
C76 C75 C74 118.7(9)
C76 C75 H75 120.6
C74 C75 H75 120.6
C75 C76 C77 121.0(10)
C75 C76 H76 119.5
C77 C76 H76 119.5
C72 C77 C76 121.5(10)
C72 C77 H77 119.2
C76 C77 H77 119.2
N3 C78 C79 103.4(6)
N3 C78 C65 112.0(7)
C79 C78 C65 112.6(6)
N3 C78 H78 109.6
C79 C78 H78 109.6
C65 C78 H78 109.6
C80 C79 C78 102.8(7)
C80 C79 H79A 111.2
C78 C79 H79A 111.2
C80 C79 H79B 111.2
C78 C79 H79B 111.2
H79A C79 H79B 109.1
C81 C80 C79 106.1(7)
C81 C80 H80A 110.5
C79 C80 H80A 110.5
C81 C80 H80B 110.5
C79 C80 H80B 110.5
H80A C80 H80B 108.7
N3 C81 C80 105.2(7)
N3 C81 H81A 110.7
C80 C81 H81A 110.7
N3 C81 H81B 110.7
C80 C81 H81B 110.7
H81A C81 H81B 108.8
N3 C82 C83 111.4(6)
N3 C82 H82A 109.3
C83 C82 H82A 109.3
N3 C82 H82B 109.3
C83 C82 H82B 109.3
H82A C82 H82B 108.0
C84 C83 C88 117.5(8)
C84 C83 C82 120.7(8)
C88 C83 C82 121.7(7)
C85 C84 C83 124.0(8)
C85 C84 H84 118.0
C83 C84 H84 118.0
C84 C85 C86 116.6(7)
C84 C85 C89 120.9(8)
C86 C85 C89 122.4(8)
C87 C86 C85 122.7(9)
C87 C86 H86 118.7
C85 C86 H86 118.7
C88 C87 C86 119.0(9)
C88 C87 C93 120.6(8)
C86 C87 C93 120.4(9)
O6 C88 C87 122.7(8)
O6 C88 C83 117.1(7)
C87 C88 C83 120.2(8)
C92 C89 C90 110.1(9)
C92 C89 C91 108.3(10)
C90 C89 C91 107.4(10)
C92 C89 C85 109.4(7)
C90 C89 C85 112.8(9)
C91 C89 C85 108.8(8)
C89 C90 H90A 109.5
C89 C90 H90B 109.5
H90A C90 H90B 109.5
C89 C90 H90C 109.5
H90A C90 H90C 109.5
H90B C90 H90C 109.5
C89 C91 H91A 109.5
C89 C91 H91B 109.5
H91A C91 H91B 109.5
C89 C91 H91C 109.5
H91A C91 H91C 109.5
H91B C91 H91C 109.5
C89 C92 H92A 109.5
C89 C92 H92B 109.5
H92A C92 H92B 109.5
C89 C92 H92C 109.5
H92A C92 H92C 109.5
H92B C92 H92C 109.5
C94 C93 C96 107.4(13)
C94 C93 C95 108.0(11)
C96 C93 C95 109.7(13)
C94 C93 C87 109.4(11)
C96 C93 C87 112.3(9)
C95 C93 C87 109.9(12)
C93 C94 H94A 109.5
C93 C94 H94B 109.5
H94A C94 H94B 109.5
C93 C94 H94C 109.5
H94A C94 H94C 109.5
H94B C94 H94C 109.5
C93 C95 H95A 109.5
C93 C95 H95B 109.5
H95A C95 H95B 109.5
C93 C95 H95C 109.5
H95A C95 H95C 109.5
H95B C95 H95C 109.5
C93 C96 H96A 109.5
C93 C96 H96B 109.5
H96A C96 H96B 109.5
C93 C96 H96C 109.5
H96A C96 H96C 109.5
H96B C96 H96C 109.5
O7 C97 C98 109.3(6)
O7 C97 C104 110.4(6)
C98 C97 C104 110.3(7)
O7 C97 C110 103.6(7)
C98 C97 C110 112.6(6)
C104 C97 C110 110.4(7)
C103 C98 C99 116.5(9)
C103 C98 C97 124.5(9)
C99 C98 C97 118.9(7)
C100 C99 C98 121.1(9)
C100 C99 H99 119.4
C98 C99 H99 119.4
C99 C100 C101 120.8(11)
C99 C100 H100 119.6
C101 C100 H100 119.6
C102 C101 C100 119.5(12)
C102 C101 H101 120.3
C100 C101 H101 120.3
C101 C102 C103 120.7(10)
C101 C102 H102 119.7
C103 C102 H102 119.7
C102 C103 C98 121.2(11)
C102 C103 H103 119.4
C98 C103 H103 119.4
C109 C104 C105 119.4(8)
C109 C104 C97 120.5(7)
C105 C104 C97 120.0(8)
C104 C105 C106 119.6(9)
C104 C105 H105 120.2
C106 C105 H105 120.2
C107 C106 C105 121.7(10)
C107 C106 H106 119.1
C105 C106 H106 119.1
C106 C107 C108 119.0(9)
C106 C107 H107 120.5
C108 C107 H107 120.5
C109 C108 C107 118.7(10)
C109 C108 H108 120.6
C107 C108 H108 120.6
C104 C109 C108 121.5(9)
C104 C109 H109 119.2
C108 C109 H109 119.2
N4 C110 C111 104.7(6)
N4 C110 C97 108.6(6)
C111 C110 C97 118.5(7)
N4 C110 H110 108.2
C111 C110 H110 108.2
C97 C110 H110 108.2
C112 C111 C110 106.8(7)
C112 C111 H11A 110.4
C110 C111 H11A 110.4
C112 C111 H11B 110.4
C110 C111 H11B 110.4
H11A C111 H11B 108.6
C111 C112 C113 103.2(7)
C111 C112 H11C 111.1
C113 C112 H11C 111.1
C111 C112 H11D 111.1
C113 C112 H11D 111.1
H11C C112 H11D 109.1
C112 C113 N4 103.1(7)
C112 C113 H11E 111.2
N4 C113 H11E 111.2
C112 C113 H11F 111.2
N4 C113 H11F 111.2
H11E C113 H11F 109.1
N4 C114 C115 110.5(6)
N4 C114 H11G 109.6
C115 C114 H11G 109.6
N4 C114 H11H 109.6
C115 C114 H11H 109.6
H11G C114 H11H 108.1
C116 C115 C120 125.1(8)
C116 C115 C114 120.9(8)
C120 C115 C114 114.0(7)
C115 C116 C117 120.9(9)
C115 C116 H116 119.5
C117 C116 H116 119.5
C116 C117 C118 115.0(9)
C116 C117 C121 124.0(10)
C118 C117 C121 121.0(9)
C119 C118 C117 125.2(9)
C119 C118 H118 117.4
C117 C118 H118 117.4
C118 C119 C120 120.5(9)
C118 C119 C125 121.2(9)
C120 C119 C125 118.2(10)
O8 C120 C119 126.7(8)
O8 C120 C115 120.0(7)
C119 C120 C115 113.2(8)
C124 C121 C122 114.2(17)
C124 C121 C117 116.2(14)
C122 C121 C117 111.1(11)
C124 C121 C123 105.7(15)
C122 C121 C123 101.4(14)
C117 C121 C123 106.6(13)
C121 C122 H12A 109.5
C121 C122 H12B 109.5
H12A C122 H12B 109.5
C121 C122 H12C 109.5
H12A C122 H12C 109.5
H12B C122 H12C 109.5
C121 C123 H12D 109.5
C121 C123 H12E 109.5
H12D C123 H12E 109.5
C121 C123 H12F 109.5
H12D C123 H12F 109.5
H12E C123 H12F 109.5
C121 C124 H12G 109.5
C121 C124 H12H 109.5
H12G C124 H12H 109.5
C121 C124 H12I 109.5
H12G C124 H12I 109.5
H12H C124 H12I 109.5
C128 C125 C126 111.8(11)
C128 C125 C127 108.2(10)
C126 C125 C127 105.0(11)
C128 C125 C119 111.8(9)
C126 C125 C119 108.8(10)
C127 C125 C119 111.1(10)
C125 C126 H12J 109.5
C125 C126 H12K 109.5
H12J C126 H12K 109.5
C125 C126 H12L 109.5
H12J C126 H12L 109.5
H12K C126 H12L 109.5
C125 C127 H12M 109.5
C125 C127 H12N 109.5
H12M C127 H12N 109.5
C125 C127 H12O 109.5
H12M C127 H12O 109.5
H12N C127 H12O 109.5
C125 C128 H12P 109.5
C125 C128 H12Q 109.5
H12P C128 H12Q 109.5
C125 C128 H12R 109.5
H12P C128 H12R 109.5
H12Q C128 H12R 109.5
O9 Yb3 O12 113.8(2)
O9 Yb3 O10 121.9(2)
O12 Yb3 O10 121.1(2)
O9 Yb3 O11 101.6(2)
O12 Yb3 O11 91.1(2)
O10 Yb3 O11 95.1(2)
O9 Yb3 N5 69.5(2)
O12 Yb3 N5 105.6(2)
O10 Yb3 N5 78.8(2)
O11 Yb3 N5 163.1(2)
O9 Yb3 H12S 96.4
O12 Yb3 H12S 20.3
O10 Yb3 H12S 140.7
O11 Yb3 H12S 84.2
N5 Yb3 H12S 110.6
C129 O9 Yb3 132.5(5)
C152 O10 Yb3 142.7(6)
C184 O11 Yb3 156.4(5)
C161 O12 Yb3 151.8(6)
C161 O12 H12S 105.0
Yb3 O12 H12S 98.1
C146 N5 C142 113.4(6)
C146 N5 C145 110.1(6)
C142 N5 C145 101.4(7)
C146 N5 Yb3 104.6(5)
C142 N5 Yb3 105.2(4)
C145 N5 Yb3 122.3(5)
C178 N6 C174 118.9(7)
C178 N6 C177 112.8(9)
C174 N6 C177 105.7(7)
O9 C129 C136 110.8(7)
O9 C129 C130 111.2(7)
C136 C129 C130 105.6(7)
O9 C129 C142 107.4(6)
C136 C129 C142 109.6(7)
C130 C129 C142 112.3(7)
C131 C130 C135 119.4(9)
C131 C130 C129 117.2(9)
C135 C130 C129 123.3(9)
C130 C131 C132 121.4(12)
C130 C131 H131 119.3
C132 C131 H131 119.3
C133 C132 C131 118.9(12)
C133 C132 H132 120.5
C131 C132 H132 120.5
C134 C133 C132 119.4(11)
C134 C133 H133 120.3
C132 C133 H133 120.3
C133 C134 C135 122.0(12)
C133 C134 H134 119.0
C135 C134 H134 119.0
C134 C135 C130 118.8(11)
C134 C135 H135 120.6
C130 C135 H135 120.6
C137 C136 C141 116.8(12)
C137 C136 C129 118.4(11)
C141 C136 C129 124.6(11)
C136 C137 C138 124.0(15)
C136 C137 H137 118.0
C138 C137 H137 118.0
C137 C138 C139 115.5(15)
C137 C138 H138 122.3
C139 C138 H138 122.3
C140 C139 C138 121.2(14)
C140 C139 H139 119.4
C138 C139 H139 119.4
C139 C140 C141 118.5(15)
C139 C140 H140 120.7
C141 C140 H140 120.7
C140 C141 C136 123.8(13)
C140 C141 H141 118.1
C136 C141 H141 118.1
N5 C142 C143 103.3(7)
N5 C142 C129 109.8(7)
C143 C142 C129 115.5(7)
N5 C142 H142 109.3
C143 C142 H142 109.3
C129 C142 H142 109.3
C142 C143 C144 104.3(8)
C142 C143 H14A 110.9
C144 C143 H14A 110.9
C142 C143 H14B 110.9
C144 C143 H14B 110.9
H14A C143 H14B 108.9
C145 C144 C143 104.8(7)
C145 C144 H14C 110.8
C143 C144 H14C 110.8
C145 C144 H14D 110.8
C143 C144 H14D 110.8
H14C C144 H14D 108.9
N5 C145 C144 104.5(7)
N5 C145 H14E 110.9
C144 C145 H14E 110.9
N5 C145 H14F 110.9
C144 C145 H14F 110.9
H14E C145 H14F 108.9
N5 C146 C147 114.9(6)
N5 C146 H14G 108.6
C147 C146 H14G 108.6
N5 C146 H14H 108.6
C147 C146 H14H 108.6
H14G C146 H14H 107.5
C152 C147 C148 118.0(8)
C152 C147 C146 122.0(7)
C148 C147 C146 119.7(9)
C149 C148 C147 121.6(10)
C149 C148 H148 119.2
C147 C148 H148 119.2
C148 C149 C150 117.8(8)
C148 C149 C153 118.1(9)
C150 C149 C153 124.1(9)
C151 C150 C149 124.0(9)
C151 C150 H150 118.0
C149 C150 H150 118.0
C152 C151 C150 117.0(9)
C152 C151 C157 121.1(7)
C150 C151 C157 121.8(8)
O10 C152 C151 122.8(8)
O10 C152 C147 115.7(7)
C151 C152 C147 121.5(7)
C156 C153 C155 111.0(11)
C156 C153 C154 105.4(12)
C155 C153 C154 109.9(11)
C156 C153 C149 111.6(10)
C155 C153 C149 109.4(9)
C154 C153 C149 109.5(8)
C153 C154 H15C 109.5
C153 C154 H15D 109.5
H15C C154 H15D 109.5
C153 C154 H15E 109.5
H15C C154 H15E 109.5
H15D C154 H15E 109.5
C153 C155 H15F 109.5
C153 C155 H15G 109.5
H15F C155 H15G 109.5
C153 C155 H15H 109.5
H15F C155 H15H 109.5
H15G C155 H15H 109.5
C153 C156 H15I 109.5
C153 C156 H15J 109.5
H15I C156 H15J 109.5
C153 C156 H15K 109.5
H15I C156 H15K 109.5
H15J C156 H15K 109.5
C158 C157 C151 107.4(8)
C158 C157 C160 110.0(9)
C151 C157 C160 113.6(9)
C158 C157 C159 105.5(9)
C151 C157 C159 112.4(8)
C160 C157 C159 107.7(8)
C157 C158 H15L 109.5
C157 C158 H15M 109.5
H15L C158 H15M 109.5
C157 C158 H15N 109.5
H15L C158 H15N 109.5
H15M C158 H15N 109.5
C157 C159 H15O 109.5
C157 C159 H15P 109.5
H15O C159 H15P 109.5
C157 C159 H15Q 109.5
H15O C159 H15Q 109.5
H15P C159 H15Q 109.5
C157 C160 H16C 109.5
C157 C160 H16D 109.5
H16C C160 H16D 109.5
C157 C160 H16E 109.5
H16C C160 H16E 109.5
H16D C160 H16E 109.5
O12 C161 C168 112.3(8)
O12 C161 C162 106.0(7)
C168 C161 C162 107.9(7)
O12 C161 C174 107.5(6)
C168 C161 C174 108.4(7)
C162 C161 C174 114.8(8)
C163 C162 C167 117.7(10)
C163 C162 C161 120.4(10)
C167 C162 C161 121.5(9)
C162 C163 C164 122.0(12)
C162 C163 H163 119.0
C164 C163 H163 119.0
C163 C164 C165 120.5(12)
C163 C164 H164 119.8
C165 C164 H164 119.8
C166 C165 C164 118.0(11)
C166 C165 H165 121.0
C164 C165 H165 121.0
C165 C166 C167 120.7(13)
C165 C166 H166 119.6
C167 C166 H166 119.6
C166 C167 C162 121.1(12)
C166 C167 H167 119.5
C162 C167 H167 119.5
C173 C168 C169 116.4(11)
C173 C168 C161 122.9(9)
C169 C168 C161 120.7(10)
C170 C169 C168 122.4(14)
C170 C169 H169 118.8
C168 C169 H169 118.8
C171 C170 C169 118.4(13)
C171 C170 H170 120.8
C169 C170 H170 120.8
C170 C171 C172 122.0(16)
C170 C171 H171 119.0
C172 C171 H171 119.0
C171 C172 C173 118.7(16)
C171 C172 H172 120.6
C173 C172 H172 120.6
C168 C173 C172 121.9(12)
C168 C173 H173 119.0
C172 C173 H173 119.0
C175 C174 N6 102.5(7)
C175 C174 C161 114.8(9)
N6 C174 C161 111.7(7)
C175 C174 H174 109.2
N6 C174 H174 109.2
C161 C174 H174 109.2
C174 C175 C176 103.9(10)
C174 C175 H17C 111.0
C176 C175 H17C 111.0
C174 C175 H17D 111.0
C176 C175 H17D 111.0
H17C C175 H17D 109.0
C177 C176 C175 105.7(9)
C177 C176 H17E 110.6
C175 C176 H17E 110.6
C177 C176 H17F 110.6
C175 C176 H17F 110.6
H17E C176 H17F 108.7
C176 C177 N6 106.3(9)
C176 C177 H17G 110.5
N6 C177 H17G 110.5
C176 C177 H17H 110.5
N6 C177 H17H 110.5
H17G C177 H17H 108.7
N6 C178 C179 113.4(9)
N6 C178 H17I 108.9
C179 C178 H17I 108.9
N6 C178 H17J 108.9
C179 C178 H17J 108.9
H17I C178 H17J 107.7
C180 C179 C184 120.7(10)
C180 C179 C178 124.4(10)
C184 C179 C178 114.6(9)
C179 C180 C181 123.6(9)
C179 C180 H180 118.2
C181 C180 H180 118.2
C180 C181 C182 116.9(10)
C180 C181 C185 123.1(8)
C182 C181 C185 120.0(8)
C181 C182 C183 123.1(8)
C181 C182 H182 118.5
C183 C182 H182 118.5
C184 C183 C182 119.1(8)
C184 C183 C189 121.7(9)
C182 C183 C189 119.2(8)
O11 C184 C183 124.9(8)
O11 C184 C179 118.7(8)
C183 C184 C179 116.4(9)
C287 C185 C188 73.8(13)
C287 C185 C288 109.0(9)
C287 C185 C286 108.9(9)
C288 C185 C286 108.6(9)
C188 C185 C186 108.8(8)
C188 C185 C187 108.1(8)
C186 C185 C187 107.5(8)
C287 C185 C181 112.9(14)
C188 C185 C181 108.6(10)
C288 C185 C181 107.6(15)
C286 C185 C181 109.8(15)
C186 C185 C181 113.3(11)
C187 C185 C181 110.5(11)
C185 C186 H18C 109.5
C185 C186 H18D 109.5
C185 C186 H18E 109.5
C185 C187 H18F 109.5
C185 C187 H18G 109.5
C185 C187 H18H 109.5
C185 C188 H18I 109.5
C185 C188 H18J 109.5
C185 C188 H18K 109.5
C185 C188 H28J 119.2
C185 C286 H28D 109.5
C185 C286 H28E 109.5
H28D C286 H28E 109.5
C185 C286 H28F 109.5
H28D C286 H28F 109.5
H28E C286 H28F 109.5
C185 C287 H28G 109.5
C185 C287 H28H 109.5
H28G C287 H28H 109.5
C185 C287 H28I 109.5
H28G C287 H28I 109.5
H28H C287 H28I 109.5
C185 C288 H28J 109.6
C185 C288 H28K 109.4
H28J C288 H28K 109.5
C185 C288 H28L 109.5
H28J C288 H28L 109.5
H28K C288 H28L 109.5
C183 C189 C190 113.5(9)
C183 C189 C191 110.2(7)
C190 C189 C191 105.8(8)
C183 C189 C192 110.4(8)
C190 C189 C192 107.5(8)
C191 C189 C192 109.3(8)
C189 C190 H19A 109.5
C189 C190 H19B 109.5
H19A C190 H19B 109.5
C189 C190 H19C 109.5
H19A C190 H19C 109.5
H19B C190 H19C 109.5
C189 C191 H19D 109.5
C189 C191 H19E 109.5
H19D C191 H19E 109.5
C189 C191 H19F 109.5
H19D C191 H19F 109.5
H19E C191 H19F 109.5
C189 C192 H19G 109.5
C189 C192 H19H 109.5
H19G C192 H19H 109.5
C189 C192 H19I 109.5
H19G C192 H19I 109.5
H19H C192 H19I 109.5
C194 C193 C198 120.0
C194 C193 C199 120.0(5)
C198 C193 C199 120.0(5)
C193 C194 C195 120.0
C193 C194 H194 120.0
C195 C194 H194 120.0
C196 C195 C194 120.0
C196 C195 H195 120.0
C194 C195 H195 120.0
C195 C196 C197 120.0
C195 C196 H196 120.0
C197 C196 H196 120.0
C196 C197 C198 120.0
C196 C197 H197 120.0
C198 C197 H197 120.0
C197 C198 C193 120.0
C197 C198 H198 120.0
C193 C198 H198 120.0
C193 C199 H19J 109.5
C193 C199 H19K 109.5
H19J C199 H19K 109.5
C193 C199 H19L 109.5
H19J C199 H19L 109.5
H19K C199 H19L 109.5

loop_
_geom_bond_atom_site_label_1
_geom_bond_atom_site_label_2
_geom_bond_distance
Yb1 O1 2.067(5)
Yb1 O3 2.077(5)
Yb1 O4 2.091(6)
Yb1 O2 2.137(6)
Yb1 N2 2.517(7)
Yb1 H1 2.1623
O1 C1 1.393(10)
O1 H1 0.8314
O2 C24 1.323(11)
O3 C33 1.384(10)
O4 C56 1.330(11)
N1 C17 1.511(11)
N1 C18 1.516(13)
N1 C14 1.541(11)
N2 C49 1.478(10)
N2 C46 1.485(10)
N2 C50 1.488(10)
C1 C2 1.542(13)
C1 C14 1.543(13)
C1 C8 1.574(12)
C2 C3 1.356(16)
C2 C7 1.357(15)
C3 C4 1.402(19)
C3 H3 0.9300
C4 C5 1.38(2)
C4 H4 0.9300
C5 C6 1.33(2)
C5 H5 0.9300
C6 C7 1.402(14)
C6 H6 0.9300
C7 H7 0.9300
C8 C13 1.356(15)
C8 C9 1.381(13)
C9 C10 1.363(14)
C9 H9 0.9300
C10 C11 1.364(18)
C10 H10 0.9300
C11 C12 1.371(18)
C11 H11 0.9300
C12 C13 1.424(16)
C12 H12 0.9300
C13 H13 0.9300
C14 C15 1.522(12)
C14 H14 0.9800
C15 C16 1.512(15)
C15 H15A 0.9700
C15 H15B 0.9700
C16 C17 1.526(13)
C16 H16A 0.9700
C16 H16B 0.9700
C17 H17A 0.9700
C17 H17B 0.9700
C18 C19 1.504(13)
C18 H18A 0.9700
C18 H18B 0.9700
C19 C20 1.347(14)
C19 C24 1.450(11)
C20 C21 1.389(14)
C20 H20 0.9300
C21 C22 1.419(14)
C21 C25 1.535(15)
C22 C23 1.363(14)
C22 H22 0.9300
C23 C24 1.422(12)
C23 C29 1.534(12)
C25 C28 1.416(19)
C25 C26 1.503(16)
C25 C27 1.51(2)
C26 H26A 0.9600
C26 H26B 0.9600
C26 H26C 0.9600
C27 H27A 0.9600
C27 H27B 0.9600
C27 H27C 0.9600
C28 H28A 0.9600
C28 H28B 0.9600
C28 H28C 0.9600
C29 C30 1.535(15)
C29 C31 1.536(13)
C29 C32 1.544(16)
C30 H30A 0.9600
C30 H30B 0.9600
C30 H30C 0.9600
C31 H31A 0.9600
C31 H31B 0.9600
C31 H31C 0.9600
C32 H32A 0.9600
C32 H32B 0.9600
C32 H32C 0.9600
C33 C34 1.539(12)
C33 C40 1.541(11)
C33 C46 1.581(10)
C34 C39 1.369(14)
C34 C35 1.386(14)
C35 C36 1.410(15)
C35 H35 0.9300
C36 C37 1.362(17)
C36 H36 0.9300
C37 C38 1.377(16)
C37 H37 0.9300
C38 C39 1.385(14)
C38 H38 0.9300
C39 H39 0.9300
C40 C45 1.385(13)
C40 C41 1.395(14)
C41 C42 1.385(15)
C41 H41 0.9300
C42 C43 1.375(18)
C42 H42 0.9300
C43 C44 1.355(17)
C43 H43 0.9300
C44 C45 1.395(14)
C44 H44 0.9300
C45 H45 0.9300
C46 C47 1.535(12)
C46 H46 0.9800
C47 C48 1.561(11)
C47 H47A 0.9700
C47 H47B 0.9700
C48 C49 1.501(14)
C48 H48A 0.9700
C48 H48B 0.9700
C49 H49A 0.9700
C49 H49B 0.9700
C50 C51 1.501(11)
C50 H50A 0.9700
C50 H50B 0.9700
C51 C56 1.383(13)
C51 C52 1.435(11)
C52 C53 1.358(12)
C52 H52 0.9300
C53 C54 1.385(14)
C53 C57 1.547(11)
C54 C55 1.422(14)
C54 H54 0.9300
C55 C56 1.427(13)
C55 C61 1.476(16)
C57 C59 1.497(9)
C57 C58' 1.497(9)
C57 C58 1.509(9)
C57 C60 1.521(9)
C57 C60' 1.526(8)
C57 C59' 1.528(8)
C58 H58A 0.9600
C58 H58B 0.9600
C58 H58C 0.9600
C59 H59A 0.9600
C59 H59B 0.9600
C59 H59C 0.9600
C60 H60A 0.9600
C60 H60B 0.9600
C60 H60C 0.9600
C58' H58D 0.9600
C58' H58E 0.9600
C58' H58F 0.9600
C59' H59D 0.9600
C59' H59E 0.9600
C59' H59F 0.9600
C60' H60D 0.9600
C60' H60E 0.9600
C60' H60F 0.9600
C61 C64 1.53(2)
C61 C63 1.556(19)
C61 C62 1.573(14)
C62 H62A 0.9600
C62 H62B 0.9600
C62 H62C 0.9600
C63 H63A 0.9600
C63 H63B 0.9600
C63 H63C 0.9600
C64 H64A 0.9600
C64 H64B 0.9600
C64 H64C 0.9600
Yb2 O7 2.053(5)
Yb2 O6 2.089(6)
Yb2 O5 2.091(5)
Yb2 O8 2.168(6)
Yb2 N3 2.506(6)
Yb2 H7A 2.2022
O5 C65 1.375(10)
O6 C88 1.360(10)
O7 C97 1.416(8)
O7 H7A 0.8487
O8 C120 1.287(11)
N3 C78 1.470(10)
N3 C81 1.483(10)
N3 C82 1.491(10)
N4 C110 1.512(11)
N4 C114 1.513(12)
N4 C113 1.532(10)
C65 C66 1.543(12)
C65 C72 1.544(11)
C65 C78 1.593(11)
C66 C71 1.367(15)
C66 C67 1.381(15)
C67 C68 1.361(15)
C67 H67 0.9300
C68 C69 1.32(2)
C68 H68 0.9300
C69 C70 1.37(2)
C69 H69 0.9300
C70 C71 1.381(16)
C70 H70 0.9300
C71 H71 0.9300
C72 C77 1.377(13)
C72 C73 1.391(14)
C73 C74 1.387(15)
C73 H73 0.9300
C74 C75 1.394(16)
C74 H74 0.9300
C75 C76 1.354(16)
C75 H75 0.9300
C76 C77 1.391(13)
C76 H76 0.9300
C77 H77 0.9300
C78 C79 1.548(12)
C78 H78 0.9800
C79 C80 1.544(11)
C79 H79A 0.9700
C79 H79B 0.9700
C80 C81 1.501(13)
C80 H80A 0.9700
C80 H80B 0.9700
C81 H81A 0.9700
C81 H81B 0.9700
C82 C83 1.496(11)
C82 H82A 0.9700
C82 H82B 0.9700
C83 C84 1.409(10)
C83 C88 1.419(12)
C84 C85 1.362(12)
C84 H84 0.9300
C85 C86 1.408(13)
C85 C89 1.543(10)
C86 C87 1.394(13)
C86 H86 0.9300
C87 C88 1.393(13)
C87 C93 1.552(15)
C89 C92 1.497(13)
C89 C90 1.498(14)
C89 C91 1.511(16)
C90 H90A 0.9600
C90 H90B 0.9600
C90 H90C 0.9600
C91 H91A 0.9600
C91 H91B 0.9600
C91 H91C 0.9600
C92 H92A 0.9600
C92 H92B 0.9600
C92 H92C 0.9600
C93 C94 1.50(2)
C93 C96 1.518(15)
C93 C95 1.53(2)
C94 H94A 0.9600
C94 H94B 0.9600
C94 H94C 0.9600
C95 H95A 0.9600
C95 H95B 0.9600
C95 H95C 0.9600
C96 H96A 0.9600
C96 H96B 0.9600
C96 H96C 0.9600
C97 C98 1.544(12)
C97 C104 1.548(11)
C97 C110 1.558(12)
C98 C103 1.390(12)
C98 C99 1.401(13)
C99 C100 1.355(13)
C99 H99 0.9300
C100 C101 1.369(16)
C100 H100 0.9300
C101 C102 1.349(18)
C101 H101 0.9300
C102 C103 1.372(15)
C102 H102 0.9300
C103 H103 0.9300
C104 C109 1.389(13)
C104 C105 1.396(12)
C105 C106 1.402(12)
C105 H105 0.9300
C106 C107 1.367(16)
C106 H106 0.9300
C107 C108 1.438(15)
C107 H107 0.9300
C108 C109 1.393(13)
C108 H108 0.9300
C109 H109 0.9300
C110 C111 1.545(11)
C110 H110 0.9800
C111 C112 1.505(13)
C111 H11A 0.9700
C111 H11B 0.9700
C112 C113 1.509(12)
C112 H11C 0.9700
C112 H11D 0.9700
C113 H11E 0.9700
C113 H11F 0.9700
C114 C115 1.561(11)
C114 H11G 0.9700
C114 H11H 0.9700
C115 C116 1.341(11)
C115 C120 1.457(11)
C116 C117 1.374(13)
C116 H116 0.9300
C117 C118 1.428(15)
C117 C121 1.508(16)
C118 C119 1.349(16)
C118 H118 0.9300
C119 C120 1.403(13)
C119 C125 1.559(14)
C121 C124 1.415(19)
C121 C122 1.47(2)
C121 C123 1.59(2)
C122 H12A 0.9600
C122 H12B 0.9600
C122 H12C 0.9600
C123 H12D 0.9600
C123 H12E 0.9600
C123 H12F 0.9600
C124 H12G 0.9600
C124 H12H 0.9600
C124 H12I 0.9600
C125 C128 1.525(17)
C125 C126 1.527(17)
C125 C127 1.541(17)
C126 H12J 0.9600
C126 H12K 0.9600
C126 H12L 0.9600
C127 H12M 0.9600
C127 H12N 0.9600
C127 H12O 0.9600
C128 H12P 0.9600
C128 H12Q 0.9600
C128 H12R 0.9600
Yb3 O9 2.065(6)
Yb3 O12 2.102(5)
Yb3 O10 2.102(6)
Yb3 O11 2.139(6)
Yb3 N5 2.552(7)
Yb3 H12S 2.3659
O9 C129 1.383(10)
O10 C152 1.359(10)
O11 C184 1.320(11)
O12 C161 1.416(9)
O12 H12S 0.8300
N5 C146 1.469(11)
N5 C142 1.493(11)
N5 C145 1.503(11)
N6 C178 1.492(13)
N6 C174 1.497(11)
N6 C177 1.522(11)
C129 C136 1.557(13)
C129 C130 1.562(12)
C129 C142 1.584(11)
C130 C131 1.365(14)
C130 C135 1.373(14)
C131 C132 1.379(15)
C131 H131 0.9300
C132 C133 1.37(2)
C132 H132 0.9300
C133 C134 1.362(19)
C133 H133 0.9300
C134 C135 1.368(15)
C134 H134 0.9300
C135 H135 0.9300
C136 C137 1.325(18)
C136 C141 1.362(15)
C137 C138 1.372(18)
C137 H137 0.9300
C138 C139 1.44(2)
C138 H138 0.9300
C139 C140 1.31(2)
C139 H139 0.9300
C140 C141 1.359(17)
C140 H140 0.9300
C141 H141 0.9300
C142 C143 1.528(13)
C142 H142 0.9800
C143 C144 1.548(11)
C143 H14A 0.9700
C143 H14B 0.9700
C144 C145 1.518(14)
C144 H14C 0.9700
C144 H14D 0.9700
C145 H14E 0.9700
C145 H14F 0.9700
C146 C147 1.503(12)
C146 H14G 0.9700
C146 H14H 0.9700
C147 C152 1.414(12)
C147 C148 1.425(10)
C148 C149 1.362(14)
C148 H148 0.9300
C149 C150 1.394(14)
C149 C153 1.555(11)
C150 C151 1.393(12)
C150 H150 0.9300
C151 C152 1.387(12)
C151 C157 1.524(13)
C153 C156 1.505(18)
C153 C155 1.509(17)
C153 C154 1.512(15)
C154 H15C 0.9600
C154 H15D 0.9600
C154 H15E 0.9600
C155 H15F 0.9600
C155 H15G 0.9600
C155 H15H 0.9600
C156 H15I 0.9600
C156 H15J 0.9600
C156 H15K 0.9600
C157 C158 1.524(13)
C157 C160 1.529(14)
C157 C159 1.556(13)
C158 H15L 0.9600
C158 H15M 0.9600
C158 H15N 0.9600
C159 H15O 0.9600
C159 H15P 0.9600
C159 H15Q 0.9600
C160 H16C 0.9600
C160 H16D 0.9600
C160 H16E 0.9600
C161 C168 1.513(14)
C161 C162 1.555(13)
C161 C174 1.565(12)
C162 C163 1.339(14)
C162 C167 1.409(15)
C163 C164 1.371(15)
C163 H163 0.9300
C164 C165 1.404(19)
C164 H164 0.9300
C165 C166 1.360(18)
C165 H165 0.9300
C166 C167 1.370(16)
C166 H166 0.9300
C167 H167 0.9300
C168 C173 1.357(16)
C168 C169 1.419(14)
C169 C170 1.373(18)
C169 H169 0.9300
C170 C171 1.35(2)
C170 H170 0.9300
C171 C172 1.365(19)
C171 H171 0.9300
C172 C173 1.404(17)
C172 H172 0.9300
C173 H173 0.9300
C174 C175 1.493(14)
C174 H174 0.9800
C175 C176 1.526(15)
C175 H17C 0.9700
C175 H17D 0.9700
C176 C177 1.479(17)
C176 H17E 0.9700
C176 H17F 0.9700
C177 H17G 0.9700
C177 H17H 0.9700
C178 C179 1.495(13)
C178 H17I 0.9700
C178 H17J 0.9700
C179 C180 1.355(15)
C179 C184 1.476(15)
C180 C181 1.355(14)
C180 H180 0.9300
C181 C182 1.407(12)
C181 C185 1.563(14)
C182 C183 1.414(14)
C182 H182 0.9300
C183 C184 1.400(12)
C183 C189 1.527(11)
C185 C287 1.512(9)
C185 C188 1.517(9)
C185 C288 1.518(10)
C185 C286 1.518(9)
C185 C186 1.521(9)
C185 C187 1.529(9)
C186 H18C 0.9600
C186 H18D 0.9600
C186 H18E 0.9600
C187 H18F 0.9600
C187 H18G 0.9600
C187 H18H 0.9600
C188 H18I 0.9600
C188 H18J 0.9600
C188 H18K 0.9600
C188 H28J 0.8242
C286 H28D 0.9600
C286 H28E 0.9600
C286 H28F 0.9600
C287 H28G 0.9600
C287 H28H 0.9600
C287 H28I 0.9600
C288 H28J 0.9600
C288 H28K 0.9600
C288 H28L 0.9600
C189 C190 1.530(14)
C189 C191 1.547(12)
C189 C192 1.548(14)
C190 H19A 0.9600
C190 H19B 0.9600
C190 H19C 0.9600
C191 H19D 0.9600
C191 H19E 0.9600
C191 H19F 0.9600
C192 H19G 0.9600
C192 H19H 0.9600
C192 H19I 0.9600
C193 C194 1.3900
C193 C198 1.3900
C193 C199 1.408(6)
C194 C195 1.3900
C194 H194 0.9300
C195 C196 1.3900
C195 H195 0.9300
C196 C197 1.3900
C196 H196 0.9300
C197 C198 1.3900
C197 H197 0.9300
C198 H198 0.9300
C199 H19J 0.9600
C199 H19K 0.9600
C199 H19L 0.9600

loop_
_geom_torsion_atom_site_label_1
_geom_torsion_atom_site_label_2
_geom_torsion_atom_site_label_3
_geom_torsion_atom_site_label_4
_geom_torsion
O3 Yb1 O1 C1 -79(3)
O4 Yb1 O1 C1 123(3)
O2 Yb1 O1 C1 24(3)
N2 Yb1 O1 C1 -154(3)
O1 Yb1 O2 C24 111.9(15)
O3 Yb1 O2 C24 -135.6(15)
O4 Yb1 O2 C24 -7.7(15)
N2 Yb1 O2 C24 -75.1(18)
O1 Yb1 O3 C33 -84.6(7)
O4 Yb1 O3 C33 71.8(7)
O2 Yb1 O3 C33 -179.6(6)
N2 Yb1 O3 C33 13.9(6)
O1 Yb1 O4 C56 102.1(10)
O3 Yb1 O4 C56 -52.6(11)
O2 Yb1 O4 C56 -163.8(10)
N2 Yb1 O4 C56 2.4(10)
O1 Yb1 N2 C49 -36.2(6)
O3 Yb1 N2 C49 -144.6(6)
O4 Yb1 N2 C49 81.2(6)
O2 Yb1 N2 C49 151.1(9)
O1 Yb1 N2 C46 79.5(5)
O3 Yb1 N2 C46 -28.9(4)
O4 Yb1 N2 C46 -163.0(5)
O2 Yb1 N2 C46 -93.2(10)
O1 Yb1 N2 C50 -160.5(4)
O3 Yb1 N2 C50 91.1(5)
O4 Yb1 N2 C50 -43.1(5)
O2 Yb1 N2 C50 26.8(11)
Yb1 O1 C1 C2 168(2)
Yb1 O1 C1 C14 -72(3)
Yb1 O1 C1 C8 45(3)
O1 C1 C2 C3 90.9(13)
C14 C1 C2 C3 -23.8(14)
C8 C1 C2 C3 -146.0(12)
O1 C1 C2 C7 -82.0(11)
C14 C1 C2 C7 163.2(9)
C8 C1 C2 C7 41.0(12)
C7 C2 C3 C4 -1(2)
C1 C2 C3 C4 -174.1(16)
C2 C3 C4 C5 1(3)
C3 C4 C5 C6 0(3)
C4 C5 C6 C7 0(3)
C3 C2 C7 C6 0.3(18)
C1 C2 C7 C6 173.7(10)
C5 C6 C7 C2 0(2)
O1 C1 C8 C13 161.7(10)
C2 C1 C8 C13 39.2(13)
C14 C1 C8 C13 -84.0(12)
O1 C1 C8 C9 -21.5(13)
C2 C1 C8 C9 -143.9(9)
C14 C1 C8 C9 92.8(10)
C13 C8 C9 C10 0.6(17)
C1 C8 C9 C10 -176.2(10)
C8 C9 C10 C11 1(2)
C9 C10 C11 C12 -4(2)
C10 C11 C12 C13 4(2)
C9 C8 C13 C12 -0.5(18)
C1 C8 C13 C12 176.3(11)
C11 C12 C13 C8 -2(2)
C17 N1 C14 C15 -16.7(10)
C18 N1 C14 C15 105.9(9)
C17 N1 C14 C1 112.8(8)
C18 N1 C14 C1 -124.6(8)
O1 C1 C14 C15 178.1(8)
C2 C1 C14 C15 -63.6(11)
C8 C1 C14 C15 59.5(10)
O1 C1 C14 N1 57.9(9)
C2 C1 C14 N1 176.2(7)
C8 C1 C14 N1 -60.7(9)
N1 C14 C15 C16 -7.6(12)
C1 C14 C15 C16 -129.9(10)
C14 C15 C16 C17 28.6(13)
C18 N1 C17 C16 -90.9(10)
C14 N1 C17 C16 34.4(11)
C15 C16 C17 N1 -38.4(12)
C17 N1 C18 C19 -72.4(9)
C14 N1 C18 C19 167.4(7)
N1 C18 C19 C20 121.2(9)
N1 C18 C19 C24 -62.3(10)
C24 C19 C20 C21 4.6(15)
C18 C19 C20 C21 -179.1(9)
C19 C20 C21 C22 -2.7(14)
C19 C20 C21 C25 -179.2(10)
C20 C21 C22 C23 -0.3(14)
C25 C21 C22 C23 176.3(9)
C21 C22 C23 C24 1.3(13)
C21 C22 C23 C29 179.9(9)
Yb1 O2 C24 C23 106.5(15)
Yb1 O2 C24 C19 -74.2(17)
C22 C23 C24 O2 179.7(8)
C29 C23 C24 O2 1.1(12)
C22 C23 C24 C19 0.4(11)
C29 C23 C24 C19 -178.2(7)
C20 C19 C24 O2 177.5(8)
C18 C19 C24 O2 0.9(11)
C20 C19 C24 C23 -3.2(12)
C18 C19 C24 C23 -179.8(7)
C20 C21 C25 C28 84.1(18)
C22 C21 C25 C28 -92.2(17)
C20 C21 C25 C26 -37.8(16)
C22 C21 C25 C26 145.9(12)
C20 C21 C25 C27 -152.5(15)
C22 C21 C25 C27 31.2(19)
C22 C23 C29 C30 -5.2(13)
C24 C23 C29 C30 173.4(9)
C22 C23 C29 C31 118.1(10)
C24 C23 C29 C31 -63.3(11)
C22 C23 C29 C32 -122.9(10)
C24 C23 C29 C32 55.7(11)
Yb1 O3 C33 C34 123.2(6)
Yb1 O3 C33 C40 -116.5(6)
Yb1 O3 C33 C46 4.7(9)
O3 C33 C34 C39 -177.9(7)
C40 C33 C34 C39 61.1(10)
C46 C33 C34 C39 -59.6(10)
O3 C33 C34 C35 -1.5(11)
C40 C33 C34 C35 -122.5(9)
C46 C33 C34 C35 116.8(9)
C39 C34 C35 C36 1.2(14)
C33 C34 C35 C36 -175.4(9)
C34 C35 C36 C37 -1.8(17)
C35 C36 C37 C38 0.7(18)
C36 C37 C38 C39 0.9(18)
C35 C34 C39 C38 0.5(14)
C33 C34 C39 C38 176.8(9)
C37 C38 C39 C34 -1.6(16)
O3 C33 C40 C45 158.1(8)
C34 C33 C40 C45 -80.0(10)
C46 C33 C40 C45 38.9(11)
O3 C33 C40 C41 -24.6(10)
C34 C33 C40 C41 97.4(9)
C46 C33 C40 C41 -143.7(8)
C45 C40 C41 C42 -2.5(15)
C33 C40 C41 C42 179.9(10)
C40 C41 C42 C43 2.0(19)
C41 C42 C43 C44 -1(2)
C42 C43 C44 C45 -0.1(18)
C41 C40 C45 C44 1.7(14)
C33 C40 C45 C44 179.1(8)
C43 C44 C45 C40 -0.5(16)
C49 N2 C46 C47 43.9(8)
C50 N2 C46 C47 164.6(7)
Yb1 N2 C46 C47 -81.0(6)
C49 N2 C46 C33 166.2(7)
C50 N2 C46 C33 -73.1(8)
Yb1 N2 C46 C33 41.3(7)
O3 C33 C46 N2 -33.8(9)
C34 C33 C46 N2 -154.4(6)
C40 C33 C46 N2 86.5(8)
O3 C33 C46 C47 81.3(9)
C34 C33 C46 C47 -39.3(9)
C40 C33 C46 C47 -158.4(8)
N2 C46 C47 C48 -33.9(9)
C33 C46 C47 C48 -154.6(7)
C46 C47 C48 C49 12.4(11)
C46 N2 C49 C48 -36.5(9)
C50 N2 C49 C48 -159.3(8)
Yb1 N2 C49 C48 78.9(8)
C47 C48 C49 N2 14.0(10)
C49 N2 C50 C51 -55.5(10)
C46 N2 C50 C51 -172.9(7)
Yb1 N2 C50 C51 73.5(7)
N2 C50 C51 C56 -56.2(12)
N2 C50 C51 C52 126.7(8)
C56 C51 C52 C53 -1.7(14)
C50 C51 C52 C53 175.5(9)
C51 C52 C53 C54 0.5(15)
C51 C52 C53 C57 -176.2(8)
C52 C53 C54 C55 0.4(17)
C57 C53 C54 C55 177.2(10)
C53 C54 C55 C56 0.0(17)
C53 C54 C55 C61 178.5(12)
Yb1 O4 C56 C51 18.3(16)
Yb1 O4 C56 C55 -163.3(8)
C52 C51 C56 O4 -179.4(8)
C50 C51 C56 O4 3.6(14)
C52 C51 C56 C55 2.2(14)
C50 C51 C56 C55 -174.9(9)
C54 C55 C56 O4 -179.7(10)
C61 C55 C56 O4 1.7(18)
C54 C55 C56 C51 -1.3(16)
C61 C55 C56 C51 -179.9(11)
C52 C53 C57 C59 120.7(15)
C54 C53 C57 C59 -55.9(16)
C52 C53 C57 C58' -55.1(12)
C54 C53 C57 C58' 128.3(11)
C52 C53 C57 C58 -3.5(17)
C54 C53 C57 C58 179.9(15)
C52 C53 C57 C60 -121.8(15)
C54 C53 C57 C60 61.6(16)
C52 C53 C57 C60' -177.3(10)
C54 C53 C57 C60' 6.1(13)
C52 C53 C57 C59' 64.1(13)
C54 C53 C57 C59' -112.5(11)
C54 C55 C61 C64 -117.3(13)
C56 C55 C61 C64 61.1(15)
C54 C55 C61 C63 121.2(13)
C56 C55 C61 C63 -60.4(16)
C54 C55 C61 C62 3(2)
C56 C55 C61 C62 -178.6(12)
O7 Yb2 O5 C65 -92.9(7)
O6 Yb2 O5 C65 63.0(8)
O8 Yb2 O5 C65 169.3(7)
N3 Yb2 O5 C65 9.7(7)
O7 Yb2 O6 C88 109.5(10)
O5 Yb2 O6 C88 -45.5(11)
O8 Yb2 O6 C88 -155.4(10)
N3 Yb2 O6 C88 5.2(10)
O6 Yb2 O7 C97 131.4(17)
O5 Yb2 O7 C97 -69.3(17)
O8 Yb2 O7 C97 35.2(17)
N3 Yb2 O7 C97 -144.4(17)
O7 Yb2 O8 C120 103.3(14)
O6 Yb2 O8 C120 -13.1(15)
O5 Yb2 O8 C120 -144.5(14)
N3 Yb2 O8 C120 -77.7(16)
O7 Yb2 N3 C78 80.0(5)
O6 Yb2 N3 C78 -166.5(5)
O5 Yb2 N3 C78 -26.4(4)
O8 Yb2 N3 C78 -98.9(7)
O7 Yb2 N3 C81 -35.3(6)
O6 Yb2 N3 C81 78.2(6)
O5 Yb2 N3 C81 -141.6(6)
O8 Yb2 N3 C81 145.8(7)
O7 Yb2 N3 C82 -160.8(4)
O6 Yb2 N3 C82 -47.3(4)
O5 Yb2 N3 C82 92.8(4)
O8 Yb2 N3 C82 20.3(8)
Yb2 O5 C65 C66 126.8(6)
Yb2 O5 C65 C72 -113.9(6)
Yb2 O5 C65 C78 8.7(10)
O5 C65 C66 C71 -178.3(8)
C72 C65 C66 C71 60.8(11)
C78 C65 C66 C71 -60.8(11)
O5 C65 C66 C67 1.8(11)
C72 C65 C66 C67 -119.1(9)
C78 C65 C66 C67 119.3(9)
C71 C66 C67 C68 2.6(16)
C65 C66 C67 C68 -177.5(10)
C66 C67 C68 C69 -2(2)
C67 C68 C69 C70 0(2)
C68 C69 C70 C71 1(2)
C67 C66 C71 C70 -2.1(15)
C65 C66 C71 C70 178.1(9)
C69 C70 C71 C66 0.5(17)
O5 C65 C72 C77 160.2(8)
C66 C65 C72 C77 -77.6(10)
C78 C65 C72 C77 41.1(11)
O5 C65 C72 C73 -24.5(10)
C66 C65 C72 C73 97.8(10)
C78 C65 C72 C73 -143.6(8)
C77 C72 C73 C74 -1.0(14)
C65 C72 C73 C74 -176.7(9)
C72 C73 C74 C75 2.3(18)
C73 C74 C75 C76 -4.0(19)
C74 C75 C76 C77 4.4(19)
C73 C72 C77 C76 1.3(14)
C65 C72 C77 C76 176.7(9)
C75 C76 C77 C72 -3.1(17)
C81 N3 C78 C79 44.2(8)
C82 N3 C78 C79 165.2(7)
Yb2 N3 C78 C79 -81.7(6)
C81 N3 C78 C65 165.6(6)
C82 N3 C78 C65 -73.3(8)
Yb2 N3 C78 C65 39.8(7)
O5 C65 C78 N3 -34.3(9)
C66 C65 C78 N3 -155.1(7)
C72 C65 C78 N3 86.6(8)
O5 C65 C78 C79 81.8(9)
C66 C65 C78 C79 -39.1(10)
C72 C65 C78 C79 -157.4(8)
N3 C78 C79 C80 -31.4(9)
C65 C78 C79 C80 -152.4(8)
C78 C79 C80 C81 7.1(11)
C78 N3 C81 C80 -39.9(9)
C82 N3 C81 C80 -161.6(8)
Yb2 N3 C81 C80 76.8(9)
C79 C80 C81 N3 19.5(11)
C78 N3 C82 C83 -166.7(7)
C81 N3 C82 C83 -50.9(10)
Yb2 N3 C82 C83 79.1(7)
N3 C82 C83 C84 124.5(9)
N3 C82 C83 C88 -58.5(11)
C88 C83 C84 C85 1.4(14)
C82 C83 C84 C85 178.6(8)
C83 C84 C85 C86 -0.3(14)
C83 C84 C85 C89 176.7(9)
C84 C85 C86 C87 -0.1(16)
C89 C85 C86 C87 -177.2(10)
C85 C86 C87 C88 -0.5(18)
C85 C86 C87 C93 176.1(12)
Yb2 O6 C88 C87 -160.2(8)
Yb2 O6 C88 C83 17.3(15)
C86 C87 C88 O6 179.1(10)
C93 C87 C88 O6 2.5(18)
C86 C87 C88 C83 1.7(16)
C93 C87 C88 C83 -175.0(11)
C84 C83 C88 O6 -179.7(8)
C82 C83 C88 O6 3.2(13)
C84 C83 C88 C87 -2.1(14)
C82 C83 C88 C87 -179.2(9)
C84 C85 C89 C92 58.0(13)
C86 C85 C89 C92 -125.1(11)
C84 C85 C89 C90 -179.1(10)
C86 C85 C89 C90 -2.2(14)
C84 C85 C89 C91 -60.1(12)
C86 C85 C89 C91 116.8(11)
C88 C87 C93 C94 -57.1(16)
C86 C87 C93 C94 126.3(12)
C88 C87 C93 C96 -176.3(13)
C86 C87 C93 C96 7(2)
C88 C87 C93 C95 61.3(15)
C86 C87 C93 C95 -115.3(12)
Yb2 O7 C97 C98 157.0(14)
Yb2 O7 C97 C104 36(2)
Yb2 O7 C97 C110 -82.7(17)
O7 C97 C98 C103 109.2(9)
C104 C97 C98 C103 -129.3(8)
C110 C97 C98 C103 -5.5(10)
O7 C97 C98 C99 -69.1(9)
C104 C97 C98 C99 52.5(9)
C110 C97 C98 C99 176.3(7)
C103 C98 C99 C100 -0.8(13)
C97 C98 C99 C100 177.6(8)
C98 C99 C100 C101 2.8(16)
C99 C100 C101 C102 -4.5(19)
C100 C101 C102 C103 4(2)
C101 C102 C103 C98 -2.1(19)
C99 C98 C103 C102 0.4(14)
C97 C98 C103 C102 -177.9(9)
O7 C97 C104 C109 157.6(8)
C98 C97 C104 C109 36.7(11)
C110 C97 C104 C109 -88.4(10)
O7 C97 C104 C105 -26.6(12)
C98 C97 C104 C105 -147.5(8)
C110 C97 C104 C105 87.4(10)
C109 C104 C105 C106 -1.0(16)
C97 C104 C105 C106 -176.8(10)
C104 C105 C106 C107 1.1(18)
C105 C106 C107 C108 -1.6(19)
C106 C107 C108 C109 1.8(19)
C105 C104 C109 C108 1.3(16)
C97 C104 C109 C108 177.2(10)
C107 C108 C109 C104 -1.8(17)
C114 N4 C110 C111 110.4(8)
C113 N4 C110 C111 -13.8(9)
C114 N4 C110 C97 -122.2(7)
C113 N4 C110 C97 113.6(7)
O7 C97 C110 N4 58.0(7)
C98 C97 C110 N4 176.0(6)
C104 C97 C110 N4 -60.2(8)
O7 C97 C110 C111 177.1(6)
C98 C97 C110 C111 -64.8(9)
C104 C97 C110 C111 58.9(9)
N4 C110 C111 C112 -11.2(9)
C97 C110 C111 C112 -132.3(8)
C110 C111 C112 C113 32.0(10)
C111 C112 C113 N4 -40.0(10)
C110 N4 C113 C112 33.6(10)
C114 N4 C113 C112 -92.3(9)
C110 N4 C114 C115 170.4(6)
C113 N4 C114 C115 -68.4(9)
N4 C114 C115 C116 118.4(9)
N4 C114 C115 C120 -60.4(9)
C120 C115 C116 C117 1.9(14)
C114 C115 C116 C117 -176.9(9)
C115 C116 C117 C118 0.5(15)
C115 C116 C117 C121 176.5(12)
C116 C117 C118 C119 -3.4(17)
C121 C117 C118 C119 -179.6(12)
C117 C118 C119 C120 3.9(17)
C117 C118 C119 C125 -179.0(11)
Yb2 O8 C120 C119 114.8(14)
Yb2 O8 C120 C115 -65.8(17)
C118 C119 C120 O8 178.1(9)
C125 C119 C120 O8 0.9(14)
C118 C119 C120 C115 -1.3(12)
C125 C119 C120 C115 -178.6(8)
C116 C115 C120 O8 179.1(8)
C114 C115 C120 O8 -2.1(10)
C116 C115 C120 C119 -1.5(12)
C114 C115 C120 C119 177.3(7)
C116 C117 C121 C124 -130.4(18)
C118 C117 C121 C124 45(2)
C116 C117 C121 C122 2(2)
C118 C117 C121 C122 178.2(14)
C116 C117 C121 C123 112.1(14)
C118 C117 C121 C123 -72.1(15)
C118 C119 C125 C128 -120.8(11)
C120 C119 C125 C128 56.4(12)
C118 C119 C125 C126 115.3(12)
C120 C119 C125 C126 -67.5(13)
C118 C119 C125 C127 0.1(16)
C120 C119 C125 C127 177.3(10)
O12 Yb3 O9 C129 -93.4(7)
O10 Yb3 O9 C129 66.7(8)
O11 Yb3 O9 C129 170.2(7)
N5 Yb3 O9 C129 5.2(7)
O9 Yb3 O10 C152 -65.8(9)
O12 Yb3 O10 C152 92.8(9)
O11 Yb3 O10 C152 -172.8(8)
N5 Yb3 O10 C152 -8.7(8)
O9 Yb3 O11 C184 -140.1(13)
O12 Yb3 O11 C184 105.3(13)
O10 Yb3 O11 C184 -16.1(14)
N5 Yb3 O11 C184 -83.8(16)
O9 Yb3 O12 C161 -178.1(11)
O10 Yb3 O12 C161 21.7(12)
O11 Yb3 O12 C161 -74.9(11)
N5 Yb3 O12 C161 107.8(11)
O9 Yb3 N5 C146 94.1(5)
O12 Yb3 N5 C146 -155.9(5)
O10 Yb3 N5 C146 -36.4(5)
O11 Yb3 N5 C146 33.6(10)
O9 Yb3 N5 C142 -25.7(5)
O12 Yb3 N5 C142 84.4(5)
O10 Yb3 N5 C142 -156.2(5)
O11 Yb3 N5 C142 -86.2(10)
O9 Yb3 N5 C145 -140.1(7)
O12 Yb3 N5 C145 -30.1(7)
O10 Yb3 N5 C145 89.4(7)
O11 Yb3 N5 C145 159.4(8)
Yb3 O9 C129 C136 135.5(6)
Yb3 O9 C129 C130 -107.3(7)
Yb3 O9 C129 C142 15.8(10)
O9 C129 C130 C131 -20.3(10)
C136 C129 C130 C131 99.9(10)
C142 C129 C130 C131 -140.7(8)
O9 C129 C130 C135 164.0(8)
C136 C129 C130 C135 -75.8(10)
C142 C129 C130 C135 43.6(11)
C135 C130 C131 C132 -2.4(15)
C129 C130 C131 C132 -178.3(9)
C130 C131 C132 C133 1.8(17)
C131 C132 C133 C134 -1.4(18)
C132 C133 C134 C135 1.7(18)
C133 C134 C135 C130 -2.3(17)
C131 C130 C135 C134 2.6(15)
C129 C130 C135 C134 178.2(9)
O9 C129 C136 C137 16.7(15)
C130 C129 C136 C137 -103.9(14)
C142 C129 C136 C137 135.0(13)
O9 C129 C136 C141 -167.6(9)
C130 C129 C136 C141 71.8(12)
C142 C129 C136 C141 -49.3(12)
C141 C136 C137 C138 3(3)
C129 C136 C137 C138 179.2(17)
C136 C137 C138 C139 -5(3)
C137 C138 C139 C140 4(3)
C138 C139 C140 C141 -1(3)
C139 C140 C141 C136 -1(3)
C137 C136 C141 C140 0(2)
C129 C136 C141 C140 -176.0(13)
C146 N5 C142 C143 163.7(7)
C145 N5 C142 C143 45.7(8)
Yb3 N5 C142 C143 -82.6(6)
C146 N5 C142 C129 -72.6(8)
C145 N5 C142 C129 169.4(6)
Yb3 N5 C142 C129 41.1(7)
O9 C129 C142 N5 -39.0(9)
C136 C129 C142 N5 -159.4(7)
C130 C129 C142 N5 83.6(8)
O9 C129 C142 C143 77.2(9)
C136 C129 C142 C143 -43.2(10)
C130 C129 C142 C143 -160.2(8)
N5 C142 C143 C144 -31.0(9)
C129 C142 C143 C144 -150.8(8)
C142 C143 C144 C145 4.4(10)
C146 N5 C145 C144 -163.5(8)
C142 N5 C145 C144 -43.1(9)
Yb3 N5 C145 C144 73.2(9)
C143 C144 C145 N5 23.6(10)
C142 N5 C146 C147 -172.3(7)
C145 N5 C146 C147 -59.5(10)
Yb3 N5 C146 C147 73.6(8)
N5 C146 C147 C152 -64.7(11)
N5 C146 C147 C148 121.7(8)
C152 C147 C148 C149 0.0(13)
C146 C147 C148 C149 173.9(8)
C147 C148 C149 C150 -1.3(13)
C147 C148 C149 C153 178.7(8)
C148 C149 C150 C151 0.0(14)
C153 C149 C150 C151 -180.0(9)
C149 C150 C151 C152 2.6(13)
C149 C150 C151 C157 -174.5(8)
Yb3 O10 C152 C151 -155.9(7)
Yb3 O10 C152 C147 25.0(12)
C150 C151 C152 O10 177.1(8)
C157 C151 C152 O10 -5.8(12)
C150 C151 C152 C147 -3.8(12)
C157 C151 C152 C147 173.3(7)
C148 C147 C152 O10 -178.3(7)
C146 C147 C152 O10 8.0(11)
C148 C147 C152 C151 2.6(12)
C146 C147 C152 C151 -171.1(8)
C148 C149 C153 C156 177.9(11)
C150 C149 C153 C156 -2.1(16)
C148 C149 C153 C155 -58.8(12)
C150 C149 C153 C155 121.1(11)
C148 C149 C153 C154 61.6(14)
C150 C149 C153 C154 -118.4(12)
C152 C151 C157 C158 -63.1(11)
C150 C151 C157 C158 113.9(9)
C152 C151 C157 C160 58.9(11)
C150 C151 C157 C160 -124.2(9)
C152 C151 C157 C159 -178.6(8)
C150 C151 C157 C159 -1.7(12)
Yb3 O12 C161 C168 -145.8(9)
Yb3 O12 C161 C162 -28.2(15)
Yb3 O12 C161 C174 95.0(11)
O12 C161 C162 C163 -41.0(12)
C168 C161 C162 C163 79.5(11)
C174 C161 C162 C163 -159.5(9)
O12 C161 C162 C167 146.6(9)
C168 C161 C162 C167 -92.9(11)
C174 C161 C162 C167 28.1(12)
C167 C162 C163 C164 -0.2(16)
C161 C162 C163 C164 -172.9(9)
C162 C163 C164 C165 0.0(18)
C163 C164 C165 C166 -1.3(19)
C164 C165 C166 C167 2.8(19)
C165 C166 C167 C162 -3.0(19)
C163 C162 C167 C166 1.7(17)
C161 C162 C167 C166 174.3(10)
O12 C161 C168 C173 -10.7(13)
C162 C161 C168 C173 -127.2(10)
C174 C161 C168 C173 107.9(11)
O12 C161 C168 C169 170.1(8)
C162 C161 C168 C169 53.7(11)
C174 C161 C168 C169 -71.2(11)
C173 C168 C169 C170 1.7(17)
C161 C168 C169 C170 -179.1(10)
C168 C169 C170 C171 -3(2)
C169 C170 C171 C172 4(2)
C170 C171 C172 C173 -4(2)
C169 C168 C173 C172 -1.8(17)
C161 C168 C173 C172 179.0(10)
C171 C172 C173 C168 3(2)
C178 N6 C174 C175 162.7(8)
C177 N6 C174 C175 34.7(11)
C178 N6 C174 C161 -73.9(10)
C177 N6 C174 C161 158.1(9)
O12 C161 C174 C175 80.5(10)
C168 C161 C174 C175 -41.1(11)
C162 C161 C174 C175 -161.8(8)
O12 C161 C174 N6 -35.5(10)
C168 C161 C174 N6 -157.2(8)
C162 C161 C174 N6 82.1(9)
N6 C174 C175 C176 -39.9(11)
C161 C174 C175 C176 -161.2(8)
C174 C175 C176 C177 30.6(14)
C175 C176 C177 N6 -8.9(15)
C178 N6 C177 C176 -147.5(10)
C174 N6 C177 C176 -15.9(13)
C174 N6 C178 C179 176.5(8)
C177 N6 C178 C179 -58.8(11)
N6 C178 C179 C180 118.1(13)
N6 C178 C179 C184 -55.2(12)
C184 C179 C180 C181 -5.8(18)
C178 C179 C180 C181 -178.8(11)
C179 C180 C181 C182 4.1(17)
C179 C180 C181 C185 -177.6(11)
C180 C181 C182 C183 -1.7(15)
C185 C181 C182 C183 179.9(8)
C181 C182 C183 C184 1.1(13)
C181 C182 C183 C189 -177.9(9)
Yb3 O11 C184 C183 103.9(13)
Yb3 O11 C184 C179 -74.7(16)
C182 C183 C184 O11 178.8(8)
C189 C183 C184 O11 -2.1(12)
C182 C183 C184 C179 -2.6(12)
C189 C183 C184 C179 176.5(8)
C180 C179 C184 O11 -176.5(9)
C178 C179 C184 O11 -2.9(14)
C180 C179 C184 C183 4.9(15)
C178 C179 C184 C183 178.4(8)
C180 C181 C185 C287 -165.1(15)
C182 C181 C185 C287 13.2(17)
C180 C181 C185 C188 115.2(13)
C182 C181 C185 C188 -66.5(14)
C180 C181 C185 C288 74.6(15)
C182 C181 C185 C288 -107.1(14)
C180 C181 C185 C286 -43.4(16)
C182 C181 C185 C286 134.9(14)
C180 C181 C185 C186 -5.7(16)
C182 C181 C185 C186 172.5(11)
C180 C181 C185 C187 -126.4(13)
C182 C181 C185 C187 51.8(14)
C184 C183 C189 C190 179.4(8)
C182 C183 C189 C190 -1.6(12)
C184 C183 C189 C191 -62.2(12)
C182 C183 C189 C191 116.8(9)
C184 C183 C189 C192 58.6(10)
C182 C183 C189 C192 -122.3(9)
C198 C193 C194 C195 0.0
C199 C193 C194 C195 179.4(15)
C193 C194 C195 C196 0.0
C194 C195 C196 C197 0.0
C195 C196 C197 C198 0.0
C196 C197 C198 C193 0.0
C194 C193 C198 C197 0.0
C199 C193 C198 C197 -179.4(15)

loop_
_platon_squeeze_void_nr
_platon_squeeze_void_average_x
_platon_squeeze_void_average_y
_platon_squeeze_void_average_z
_platon_squeeze_void_volume
_platon_squeeze_void_count_electrons
_platon_squeeze_void_content
1 -0.163 0.112 0.128 352 71 ' '
2 0.163 0.612 0.372 352 71 ' '
3 0.113 0.728 0.753 233 55 ' '
4 -0.113 0.228 0.747 233 55 ' '
5 0.059 0.500 0.054 21 2 ' '
6 0.337 0.388 0.872 352 71 ' '
7 0.153 0.711 0.155 13 1 ' '
8 0.156 0.110 0.477 19 2 ' '
9 0.173 0.566 0.646 12 1 ' '
10 0.387 0.272 0.253 233 55 ' '
11 0.327 0.434 0.146 12 1 ' '
12 0.347 0.289 0.655 13 1 ' '
13 0.344 0.890 0.977 19 2 ' '
14 0.441 0.500 0.554 21 2 ' '
15 0.613 0.772 0.247 233 55 ' '
16 0.663 0.888 0.628 352 71 ' '
17 0.559 0.000 0.946 21 2 ' '
18 0.653 0.789 0.845 13 1 ' '
19 0.656 0.390 0.523 19 2 ' '
20 0.673 0.934 0.354 12 1 ' '
21 0.827 0.066 0.854 12 1 ' '
22 0.847 0.211 0.345 13 1 ' '
23 0.844 0.610 0.023 19 2 ' '
24 0.941 1.000 0.446 21 2 ' '
